data_7229672
loop_
_publ_author_name
'Zhang, Ya-Xin'
'Li, Meng'
'Liu, Bi-Ying'
'Wu, Zhi-Lei'
'Wei, Hai-Ying'
'Wang, Wen-Min'

_publ_section_title
;
 A series of planar tetranuclear lanthanide complexes: axial ligand
 modulated magnetic dynamics in Dy4 species
;
_journal_issue 87
_journal_name_full 'RSC Advances'
_journal_page_first 55523
_journal_paper_doi 10.1039/C7RA11750G
_journal_volume 7
_journal_year 2017
_chemical_formula_moiety '2(C61 H54 Gd2 N6 O11)'
_chemical_formula_sum 'C122 H108 Gd4 N12 O22'
_chemical_formula_weight 2723.20
_space_group_crystal_system triclinic
_space_group_IT_number 2
_space_group_name_Hall '-P 1'
_space_group_name_H-M_alt 'P -1'
_symmetry_space_group_name_Hall '-P 1'
_symmetry_space_group_name_H-M 'P -1'
_atom_sites_solution_hydrogens mixed
_atom_sites_solution_primary iterative
_audit_creation_date 2017-08-25
_audit_creation_method
;
Olex2 1.2
(compiled 2017.08.10 svn.r3458 for OlexSys, GUI svn.r5381)
;
_audit_update_record
;
2017-09-03 deposited with the CCDC.
2017-12-01 downloaded from the CCDC.
;
_cell_angle_alpha 76.952(4)
_cell_angle_beta 72.697(4)
_cell_angle_gamma 86.957(4)
_cell_formula_units_Z 2
_cell_length_a 16.0344(17)
_cell_length_b 19.862(2)
_cell_length_c 20.309(2)
_cell_measurement_reflns_used 9896
_cell_measurement_temperature 293(2)
_cell_measurement_theta_max 27.519
_cell_measurement_theta_min 2.857
_cell_volume 6015.1(11)
_computing_cell_refinement 'SAINT v8.34A (Bruker, 2013)'
_computing_data_reduction 'SAINT v8.34A (Bruker, 2013)'
_computing_molecular_graphics 'Olex2 (Dolomanov et al., 2009)'
_computing_publication_material 'Olex2 (Dolomanov et al., 2009)'
_computing_structure_refinement 'XL (Sheldrick, 2008)'
_computing_structure_solution
;
Superflip (Palatinus & Chapuis, 2007;Palatinus & van der Lee, 2008;
Palatinus et al., 2012)
;
_diffrn_ambient_temperature 293(2)
_diffrn_measured_fraction_theta_full 0.997
_diffrn_measured_fraction_theta_max 0.997
_diffrn_measurement_device_type 'CCD area detector'
_diffrn_measurement_method 'phi and omega scans'
_diffrn_radiation_monochromator graphite
_diffrn_radiation_type MoK\a
_diffrn_radiation_wavelength 0.71073
_diffrn_reflns_av_R_equivalents 0.1437
_diffrn_reflns_av_unetI/netI 0.1142
_diffrn_reflns_Laue_measured_fraction_full 0.997
_diffrn_reflns_Laue_measured_fraction_max 0.997
_diffrn_reflns_limit_h_max 19
_diffrn_reflns_limit_h_min -19
_diffrn_reflns_limit_k_max 23
_diffrn_reflns_limit_k_min -23
_diffrn_reflns_limit_l_max 24
_diffrn_reflns_limit_l_min -24
_diffrn_reflns_number 114775
_diffrn_reflns_point_group_measured_fraction_full 0.997
_diffrn_reflns_point_group_measured_fraction_max 0.997
_diffrn_reflns_theta_full 25.010
_diffrn_reflns_theta_max 25.010
_diffrn_reflns_theta_min 2.843
_exptl_absorpt_coefficient_mu 2.248
_exptl_absorpt_correction_T_max 0.7456
_exptl_absorpt_correction_T_min 0.5427
_exptl_absorpt_correction_type multi-scan
_exptl_absorpt_process_details
;
SADABS-2014/5 (Bruker,2014/5) was used for absorption correction.
wR2(int) was 0.1366 before and 0.0783 after correction.
The Ratio of minimum to maximum transmission is 0.7279.
The \l/2 correction factor is 0.00150.
;
_exptl_crystal_colour colorless
_exptl_crystal_density_diffrn 1.504
_exptl_crystal_description block
_exptl_crystal_F_000 2712
_exptl_crystal_size_max 0.25
_exptl_crystal_size_mid 0.19
_exptl_crystal_size_min 0.11
_platon_squeeze_details
;
;
_refine_diff_density_max 1.785
_refine_diff_density_min -1.373
_refine_diff_density_rms 0.159
_refine_ls_extinction_method none
_refine_ls_goodness_of_fit_ref 1.022
_refine_ls_hydrogen_treatment mixed
_refine_ls_matrix_type full
_refine_ls_number_parameters 1463
_refine_ls_number_reflns 21112
_refine_ls_number_restraints 184
_refine_ls_restrained_S_all 1.028
_refine_ls_R_factor_all 0.1229
_refine_ls_R_factor_gt 0.0647
_refine_ls_shift/su_max 0.002
_refine_ls_shift/su_mean 0.000
_refine_ls_structure_factor_coef Fsqd
_refine_ls_weighting_details 'w=1/[\s^2^(Fo^2^)+(0.0722P)^2^] where P=(Fo^2^+2Fc^2^)/3'
_refine_ls_weighting_scheme calc
_refine_ls_wR_factor_gt 0.1339
_refine_ls_wR_factor_ref 0.1562
_reflns_Friedel_coverage 0.000
_reflns_number_gt 12600
_reflns_number_total 21112
_reflns_threshold_expression 'I > 2\s(I)'
_cod_data_source_file c7ra11750g2.cif
_cod_data_source_block 1
_cod_database_code 7229672
_shelx_shelxl_version_number 2016/6
_shelx_space_group_comment
;
The symmetry employed for this shelxl refinement is uniquely defined
by the following loop, which should always be used as a source of
symmetry information in preference to the above space-group names.
They are only intended as comments.
;
_shelx_estimated_absorpt_t_max 0.790
_shelx_estimated_absorpt_t_min 0.603
_olex2_refinement_description
;
1. Fixed Uiso
 At 1.2 times of:
  All C(H) groups
 At 1.5 times of:
  All C(H,H,H) groups
2. Restrained distances
 H11-O11
 0.85 with sigma of 0.02
 O22-H22
 0.85 with sigma of 0.02
 H20-H18B
 2.2 with sigma of 0.02
 H11_$1-H11
 2.2 with sigma of 0.02
3. Rigid bond restraints
 C19, O3, C20, C24
 with sigma for 1-2 distances of 0.01 and sigma for 1-3 distances of 0.02
4. Uiso/Uaniso restraints and constraints
Uanis(C86) \\sim Ueq, Uanis(C83) \\sim Ueq, Uanis(C82) \\sim Ueq, Uanis(C81)
\\sim Ueq, Uanis(C80) \\sim Ueq, Uanis(C85) \\sim Ueq, Uanis(C84) \\sim Ueq,
Uanis(C79) \\sim Ueq, Uanis(O14) \\sim Ueq: with sigma of 0.01 and sigma for
terminal atoms of 0.02
Uanis(C112) \\sim Ueq: with sigma of 0.01 and sigma for terminal atoms of 0.02
Uanis(C56) \\sim Ueq, Uanis(C52) \\sim Ueq, Uanis(C62) \\sim Ueq, Uanis(C122)
\\sim Ueq, Uanis(C36) \\sim Ueq, Uanis(C37) \\sim Ueq, Uanis(C35) \\sim Ueq,
Uanis(C20) \\sim Ueq, Uanis(C19) \\sim Ueq, Uanis(C24) \\sim Ueq, Uanis(C23)
\\sim Ueq, Uanis(C22) \\sim Ueq, Uanis(C21) \\sim Ueq, Uanis(C95) \\sim Ueq:
with sigma of 0.01 and sigma for terminal atoms of 0.02
Uanis(C17) \\sim Ueq, Uanis(C68) \\sim Ueq, Uanis(C67) \\sim Ueq: with sigma of
0.01 and sigma for terminal atoms of 0.02
Uanis(O3) \\sim Ueq, Uanis(C18) \\sim Ueq: with sigma of 0.01 and sigma for
terminal atoms of 0.02
5.a Aromatic/amide H refined with riding coordinates:
 C45(H45), C34(H34), C49(H49), C28(H28), C44(H44), C98(H98), C10(H10),
 C33(H33), C71(H71), C51(H51), C111(H111), C112(H112), C11(H11A), C72(H72),
 C69(H69), C95(H95), C89(H89), C3(H3), C6(H6), C115(H115), C17(H17), C77(H77),
 C88(H88), C41(H41), C93(H93), C54(H54), C50(H50), C106(H106), C27(H27),
 C25(H25), C42(H42), C76(H76), C110(H110), C8(H8), C78(H78), C105(H105),
 C103(H103), C101(H101), C15(H15), C120(H120), C102(H102), C94(H94), C7(H7),
 C99(H99), C59(H59), C32(H32), C16(H16), C40(H40), C65(H65), C38(H38), C86(H86),
  C64(H64), C23(H23), C4(H4), C37(H37), C21(H21), C24(H24), C84(H84), C67(H67),
 C68(H68), C20(H20), C85(H85), C82(H82), C81(H81)
5.b Idealised Me refined as rotating group:
 C61(H61A,H61B,H61C), C118(H11B,H11C,H11D), C117(H11E,H11F,H11G), C113(H11H,
 H11I,H11J), C57(H57A,H57B,H57C), C52(H52A,H52B,H52C), C56(H56A,H56B,H56C),
 C96(H96A,H96B,H96C), C122(H12A,H12B,H12C), C35(H35A,H35B,H35C), C1(H1A,H1B,
 H1C), C62(H62A,H62B,H62C), C18(H18A,H18B,H18C), C79(H79A,H79B,H79C)
;
_olex2_submission_special_instructions 'No special instructions were received'

loop_
_space_group_symop_operation_xyz
'x, y, z'
'-x, -y, -z'

loop_
_atom_site_label
_atom_site_type_symbol
_atom_site_fract_x
_atom_site_fract_y
_atom_site_fract_z
_atom_site_U_iso_or_equiv
_atom_site_adp_type
_atom_site_occupancy
_atom_site_site_symmetry_order
_atom_site_calc_flag
_atom_site_refinement_flags_posn
_atom_site_refinement_flags_adp
Gd1 Gd 0.53688(3) -0.42160(2) 1.52262(2) 0.03168(13) Uani 1 1 d . .
Gd2 Gd 0.52931(3) -0.43513(2) 1.34067(2) 0.03249(13) Uani 1 1 d . .
Gd3 Gd 0.12075(3) -0.00352(2) 0.98796(2) 0.03415(13) Uani 1 1 d . .
Gd4 Gd -0.00001(3) 0.10266(2) 1.09534(2) 0.03530(14) Uani 1 1 d . .
O6 O 0.3998(4) -0.4799(3) 1.4229(4) 0.0445(17) Uani 1 1 d . .
O15 O 0.1173(4) -0.1069(3) 0.9534(3) 0.0479(18) Uani 1 1 d . .
O10 O 0.6793(5) -0.3947(4) 1.4607(4) 0.060(2) Uani 1 1 d . .
O9 O 0.5619(5) -0.3147(4) 1.5355(4) 0.065(2) Uani 1 1 d . .
O7 O 0.6718(5) -0.4660(4) 1.3015(4) 0.067(2) Uani 1 1 d . .
O22 O -0.0165(5) -0.0006(4) 1.0677(4) 0.0504(19) Uani 1 1 d D .
O11 O 0.5650(4) -0.4907(3) 1.4415(4) 0.0448(17) Uani 1 1 d D .
O18 O 0.2615(5) -0.0333(4) 0.9771(5) 0.068(2) Uani 1 1 d . .
O21 O -0.0390(6) 0.0238(4) 1.1997(5) 0.077(3) Uani 1 1 d . .
O8 O 0.5952(5) -0.3408(4) 1.2607(4) 0.060(2) Uani 1 1 d . .
O19 O 0.2008(5) 0.0415(4) 0.8737(4) 0.067(2) Uani 1 1 d . .
O20 O -0.0958(5) 0.1579(4) 1.1713(4) 0.065(2) Uani 1 1 d . .
C46 C 0.3307(6) -0.4407(5) 1.4340(5) 0.043(3) Uani 1 1 d . .
N5 N 0.1152(6) -0.3034(5) 1.4515(5) 0.063(3) Uani 1 1 d . .
C90 C 0.1548(7) -0.1607(6) 0.9861(6) 0.049(3) Uani 1 1 d . .
O13 O 0.0775(5) 0.1130(4) 0.9780(4) 0.055(2) Uani 1 1 d . .
C14 C 0.5335(9) -0.5604(6) 1.1698(6) 0.061(3) Uani 1 1 d . .
N10 N 0.1175(6) -0.1086(5) 1.0863(5) 0.050(2) Uani 1 1 d . .
N6 N 0.4007(6) -0.3691(4) 1.3193(5) 0.049(2) Uani 1 1 d . .
C45 C 0.2607(7) -0.4517(5) 1.4935(6) 0.050(3) Uani 1 1 d . .
H45 H 0.259991 -0.490120 1.529639 0.060 Uiso 1 1 calc R .
C47 C 0.3280(7) -0.3815(5) 1.3782(5) 0.043(3) Uani 1 1 d . .
C34 C 0.3306(7) -0.3604(6) 1.6022(6) 0.057(3) Uani 1 1 d . .
H34 H 0.327748 -0.397610 1.640047 0.068 Uiso 1 1 calc R .
C92 C 0.1780(7) -0.2240(6) 1.0992(6) 0.050(3) Uani 1 1 d . .
O17 O 0.1338(5) 0.0443(4) 1.0808(4) 0.062(2) Uani 1 1 d . .
O1 O 0.5041(9) -0.8216(7) 0.8858(6) 0.136(5) Uani 1 1 d . .
N2 N 0.5280(7) -0.4653(5) 1.2281(5) 0.059(3) Uani 1 1 d . .
N1 N 0.5403(8) -0.6564(5) 1.1110(5) 0.073(3) Uani 1 1 d . .
N7 N 0.0172(6) 0.3542(5) 0.7970(5) 0.063(3) Uani 1 1 d . .
C49 C 0.2580(7) -0.2829(6) 1.3277(6) 0.055(3) Uani 1 1 d . .
H49 H 0.211098 -0.252954 1.329790 0.066 Uiso 1 1 calc R .
N9 N 0.2382(7) -0.3377(6) 1.1122(6) 0.076(3) Uani 1 1 d . .
C48 C 0.2552(7) -0.3379(5) 1.3861(5) 0.044(3) Uani 1 1 d . .
C28 C 0.4736(8) -0.2470(5) 1.3680(6) 0.058(3) Uani 1 1 d . .
H28 H 0.519797 -0.244196 1.326849 0.069 Uiso 1 1 calc R .
N4 N 0.3935(6) -0.3579(4) 1.5433(5) 0.049(2) Uani 1 1 d . .
C44 C 0.1903(7) -0.4067(5) 1.5013(6) 0.049(3) Uani 1 1 d . .
H44 H 0.144426 -0.415050 1.543025 0.059 Uiso 1 1 calc R .
C98 C 0.5396(10) 0.0092(8) 1.3802(8) 0.084(4) Uani 1 1 d . .
H98 H 0.554897 -0.028446 1.410622 0.101 Uiso 1 1 calc R .
N3 N 0.2811(7) -0.1408(5) 1.4365(6) 0.073(3) Uani 1 1 d . .
N11 N 0.3644(7) 0.0929(6) 1.2238(6) 0.070(3) Uani 1 1 d . .
C109 C 0.2353(7) 0.1229(6) 1.1851(6) 0.055(3) Uani 1 1 d . .
C31 C 0.3369(7) -0.2478(5) 1.4925(6) 0.049(3) Uani 1 1 d . .
C10 C 0.5345(10) -0.6758(7) 1.2369(7) 0.086(5) Uani 1 1 d . .
H10 H 0.537197 -0.723121 1.239122 0.103 Uiso 1 1 calc R .
C33 C 0.2678(8) -0.3092(7) 1.6103(7) 0.069(4) Uani 1 1 d . .
H33 H 0.223066 -0.313077 1.652490 0.082 Uiso 1 1 calc R .
N12 N 0.1006(6) 0.1444(5) 1.1523(5) 0.057(3) Uani 1 1 d . .
C87 C 0.2127(8) -0.2802(6) 1.0665(7) 0.064(3) Uani 1 1 d . .
C71 C 0.0690(8) 0.2343(6) 0.8149(6) 0.064(3) Uani 1 1 d . .
H71 H 0.080581 0.235071 0.767052 0.077 Uiso 1 1 calc R .
C51 C 0.3978(8) -0.3147(6) 1.2679(6) 0.058(3) Uani 1 1 d . .
H51 H 0.447072 -0.304703 1.228827 0.069 Uiso 1 1 calc R .
C26 C 0.3455(8) -0.1936(5) 1.4321(6) 0.058(3) Uani 1 1 d . .
N8 N 0.0148(7) 0.2243(5) 1.0292(5) 0.063(3) Uani 1 1 d . .
C111 C 0.1451(10) 0.2145(8) 1.2220(8) 0.092(5) Uani 1 1 d . .
H111 H 0.130997 0.249831 1.246430 0.111 Uiso 1 1 calc R .
C112 C 0.0930(9) 0.1976(6) 1.1863(6) 0.067(3) Uani 1 1 d . U
H112 H 0.045320 0.226036 1.184773 0.080 Uiso 1 1 calc R .
C30 C 0.3961(7) -0.3030(5) 1.4867(6) 0.046(3) Uani 1 1 d . .
C11 C 0.5316(9) -0.6515(6) 1.2988(6) 0.073(4) Uani 1 1 d . .
H11A H 0.533927 -0.682708 1.339939 0.088 Uiso 1 1 calc R .
C72 C 0.0858(7) 0.1739(6) 0.8590(6) 0.055(3) Uani 1 1 d . .
H72 H 0.109473 0.136212 0.840204 0.066 Uiso 1 1 calc R .
C69 C -0.0105(8) 0.3530(6) 0.7457(7) 0.067(4) Uani 1 1 d . .
H69 H -0.017322 0.310348 0.735965 0.081 Uiso 1 1 calc R .
C95 C 0.1103(8) -0.1093(6) 1.1534(6) 0.060(3) Uani 1 1 d . U
H95 H 0.089780 -0.070365 1.171268 0.072 Uiso 1 1 calc R .
C89 C 0.1926(7) -0.2145(6) 0.9563(7) 0.063(3) Uani 1 1 d . .
H89 H 0.197493 -0.212848 0.909135 0.076 Uiso 1 1 calc R .
C73 C 0.0674(7) 0.1700(6) 0.9306(6) 0.053(3) Uani 1 1 d . .
C3 C 0.4333(11) -0.8151(8) 1.0063(10) 0.099(5) Uani 1 1 d . .
H3 H 0.394478 -0.850470 1.011653 0.119 Uiso 1 1 calc R .
C107 C 0.1909(8) 0.0537(6) 1.1132(6) 0.055(3) Uani 1 1 d . .
C91 C 0.1499(7) -0.1648(5) 1.0582(6) 0.049(3) Uani 1 1 d . .
O2 O 0.5157(5) -0.5545(4) 1.3515(4) 0.055(2) Uani 1 1 d . .
C6 C 0.5519(9) -0.7118(7) 0.9905(6) 0.068(4) Uani 1 1 d . .
H6 H 0.591619 -0.676642 0.983823 0.081 Uiso 1 1 calc R .
C115 C 0.3376(10) -0.0089(8) 0.8574(8) 0.093(5) Uani 1 1 d . .
H115 H 0.389405 -0.015437 0.823756 0.111 Uiso 1 1 calc R .
C17 C 0.5308(8) -0.4245(7) 1.1655(7) 0.076(4) Uani 1 1 d . U
H17 H 0.526546 -0.377352 1.164193 0.091 Uiso 1 1 calc R .
C77 C -0.0237(11) 0.3437(7) 1.0110(8) 0.088(5) Uani 1 1 d . .
H77 H -0.041197 0.382220 1.030352 0.106 Uiso 1 1 calc R .
C88 C 0.2239(8) -0.2720(6) 0.9958(8) 0.073(4) Uani 1 1 d . .
H88 H 0.253467 -0.305818 0.973064 0.088 Uiso 1 1 calc R .
C43 C 0.1875(7) -0.3502(6) 1.4485(6) 0.053(3) Uani 1 1 d . .
C41 C -0.1418(10) -0.2068(9) 1.5890(8) 0.104(6) Uani 1 1 d . .
H41 H -0.177988 -0.204487 1.633679 0.125 Uiso 1 1 calc R .
C93 C 0.1682(8) -0.2242(7) 1.1700(7) 0.064(3) Uani 1 1 d . .
H93 H 0.185276 -0.262440 1.198758 0.077 Uiso 1 1 calc R .
C60 C 0.7192(8) -0.3374(7) 1.4294(7) 0.067(4) Uani 1 1 d . .
C74 C 0.0362(8) 0.2290(6) 0.9583(6) 0.060(3) Uani 1 1 d . .
C54 C 0.7414(8) -0.3725(8) 1.2120(8) 0.094(5) Uani 1 1 d . .
H54 H 0.793086 -0.358493 1.176428 0.112 Uiso 1 1 calc R .
C50 C 0.3271(7) -0.2725(6) 1.2686(6) 0.053(3) Uani 1 1 d . .
H50 H 0.326744 -0.237614 1.229511 0.064 Uiso 1 1 calc R .
O4 O 0.5124(4) -0.3609(3) 1.4192(4) 0.0502(19) Uani 1 1 d . .
C100 C 0.4608(8) 0.0541(7) 1.2953(6) 0.058(3) Uani 1 1 d . .
O16 O 0.6255(7) 0.0902(6) 1.4078(6) 0.112(4) Uani 1 1 d . .
C75 C 0.0227(7) 0.2913(5) 0.9109(6) 0.051(3) Uani 1 1 d . .
C106 C 0.2643(8) 0.0156(7) 1.1118(7) 0.072(4) Uani 1 1 d . .
H106 H 0.276302 -0.018649 1.085862 0.087 Uiso 1 1 calc R .
C27 C 0.4138(8) -0.1936(6) 1.3740(7) 0.063(3) Uani 1 1 d . .
H27 H 0.421382 -0.155855 1.335989 0.076 Uiso 1 1 calc R .
C25 C 0.2560(8) -0.1172(6) 1.3819(8) 0.073(4) Uani 1 1 d . .
H25 H 0.280222 -0.135873 1.342421 0.087 Uiso 1 1 calc R .
C42 C 0.0661(8) -0.2935(6) 1.5100(7) 0.071(4) Uani 1 1 d . .
H42 H 0.079302 -0.314829 1.551330 0.085 Uiso 1 1 calc R .
C76 C -0.0071(8) 0.3492(6) 0.9406(7) 0.070(4) Uani 1 1 d . .
H76 H -0.015375 0.390990 0.911789 0.084 Uiso 1 1 calc R .
C29 C 0.4644(7) -0.3035(5) 1.4224(5) 0.044(3) Uani 1 1 d . .
C104 C 0.3085(8) 0.0782(7) 1.1864(6) 0.063(3) Uani 1 1 d . .
C39 C -0.0108(8) -0.2498(6) 1.5146(7) 0.067(4) Uani 1 1 d . .
C116 C 0.2762(9) 0.0319(7) 0.8360(7) 0.079(4) Uani 1 1 d . .
C110 C 0.2182(9) 0.1776(7) 1.2203(7) 0.072(4) Uani 1 1 d . .
H110 H 0.257369 0.188328 1.242338 0.087 Uiso 1 1 calc R .
C8 C 0.4898(10) -0.7053(7) 1.1159(7) 0.082(4) Uani 1 1 d . .
H8 H 0.451130 -0.724133 1.159850 0.098 Uiso 1 1 calc R .
C119 C -0.1536(9) 0.1388(7) 1.2285(7) 0.075(4) Uani 1 1 d . .
C78 C -0.0143(9) 0.2799(6) 1.0545(7) 0.070(4) Uani 1 1 d . .
H78 H -0.029054 0.276379 1.103070 0.084 Uiso 1 1 calc R .
C105 C 0.3226(8) 0.0267(7) 1.1484(7) 0.073(4) Uani 1 1 d . .
H105 H 0.371367 -0.001103 1.147075 0.087 Uiso 1 1 calc R .
C103 C 0.3991(8) 0.0424(7) 1.2585(7) 0.067(3) Uani 1 1 d . .
H103 H 0.384433 -0.002696 1.260022 0.080 Uiso 1 1 calc R .
C114 C 0.3268(8) -0.0408(7) 0.9260(9) 0.078(4) Uani 1 1 d . .
C101 C 0.4963(9) 0.1183(7) 1.2867(8) 0.084(4) Uani 1 1 d . .
H101 H 0.482354 0.155586 1.255090 0.101 Uiso 1 1 calc R .
C19 C 0.0717(11) 0.0311(9) 1.3558(11) 0.103(5) Uani 1 1 d . U
C66 C -0.0327(9) 0.4154(6) 0.7002(7) 0.069(4) Uani 1 1 d . .
C15 C 0.5394(10) -0.5116(7) 1.1056(7) 0.087(5) Uani 1 1 d . .
H15 H 0.543695 -0.526869 1.064670 0.104 Uiso 1 1 calc R .
C120 C -0.1600(10) 0.0752(9) 1.2692(7) 0.097(5) Uani 1 1 d . .
H120 H -0.206255 0.066235 1.310626 0.116 Uiso 1 1 calc R .
C53 C 0.7371(8) -0.4385(7) 1.2527(8) 0.077(4) Uani 1 1 d . .
C102 C 0.5514(10) 0.1284(8) 1.3236(9) 0.101(5) Uani 1 1 d . .
H102 H 0.575454 0.172110 1.315885 0.122 Uiso 1 1 calc R .
C94 C 0.1331(9) -0.1674(7) 1.1977(7) 0.073(4) Uani 1 1 d . .
H94 H 0.124853 -0.168138 1.245115 0.088 Uiso 1 1 calc R .
C108 C 0.1778(7) 0.1090(6) 1.1499(6) 0.056(3) Uani 1 1 d . .
O3 O 0.0016(10) 0.0762(8) 1.3427(9) 0.169(5) Uani 1 1 d . U
C7 C 0.5544(11) -0.7429(8) 0.9358(8) 0.090(5) Uani 1 1 d . .
H7 H 0.597281 -0.729491 0.892800 0.108 Uiso 1 1 calc R .
C12 C 0.5253(8) -0.5814(6) 1.2972(6) 0.057(3) Uani 1 1 d . .
C121 C -0.1036(11) 0.0209(8) 1.2552(7) 0.091(5) Uani 1 1 d . .
C55 C 0.6739(9) -0.3253(7) 1.2203(8) 0.080(4) Uani 1 1 d . .
C99 C 0.4832(9) 0.0008(7) 1.3415(8) 0.081(4) Uani 1 1 d . .
H99 H 0.460311 -0.043031 1.347658 0.097 Uiso 1 1 calc R .
C2 C 0.4960(12) -0.7922(8) 0.9435(8) 0.089(5) Uani 1 1 d . .
C59 C 0.6859(10) -0.2745(6) 1.4425(8) 0.083(4) Uani 1 1 d . .
H59 H 0.716906 -0.234788 1.414306 0.099 Uiso 1 1 calc R .
C70 C 0.0365(8) 0.2922(6) 0.8380(6) 0.059(3) Uani 1 1 d . .
C32 C 0.2725(9) -0.2536(6) 1.5561(7) 0.068(4) Uani 1 1 d . .
H32 H 0.231481 -0.218816 1.561982 0.082 Uiso 1 1 calc R .
C5 C 0.4899(9) -0.7332(7) 1.0553(7) 0.069(4) Uani 1 1 d . .
C58 C 0.6086(10) -0.2659(7) 1.4952(7) 0.079(4) Uani 1 1 d . .
O12 O -0.0974(9) 0.5961(5) 0.5788(7) 0.133(5) Uani 1 1 d . .
O5 O -0.2281(8) -0.1258(7) 1.5280(6) 0.141(5) Uani 1 1 d . .
C61 C 0.8048(8) -0.3382(8) 1.3708(7) 0.095(5) Uani 1 1 d . .
H61A H 0.821923 -0.385190 1.370198 0.143 Uiso 1 1 calc GR .
H61B H 0.849415 -0.314136 1.379501 0.143 Uiso 1 1 calc GR .
H61C H 0.796774 -0.315937 1.326056 0.143 Uiso 1 1 calc GR .
C97 C 0.5718(9) 0.0744(8) 1.3723(8) 0.075(4) Uani 1 1 d . .
C16 C 0.5389(12) -0.4427(8) 1.1037(7) 0.099(6) Uani 1 1 d . .
H16 H 0.543879 -0.409807 1.062019 0.119 Uiso 1 1 calc R .
C36 C -0.1592(10) -0.1701(8) 1.5295(9) 0.096(5) Uani 1 1 d . U
C13 C 0.5287(8) -0.5347(6) 1.2304(6) 0.060(3) Uani 1 1 d . .
C40 C -0.0692(10) -0.2472(8) 1.5808(8) 0.105(6) Uani 1 1 d . .
H40 H -0.058197 -0.274301 1.620979 0.126 Uiso 1 1 calc R .
C65 C -0.0229(10) 0.4794(7) 0.7113(8) 0.093(5) Uani 1 1 d . .
H65 H -0.001114 0.482722 0.748072 0.112 Uiso 1 1 calc R .
C118 C -0.2139(11) 0.1957(8) 1.2533(8) 0.122(7) Uani 1 1 d . .
H11B H -0.179664 0.233600 1.253860 0.183 Uiso 1 1 calc GR .
H11C H -0.251755 0.178004 1.300002 0.183 Uiso 1 1 calc GR .
H11D H -0.248444 0.211298 1.221529 0.183 Uiso 1 1 calc GR .
C38 C -0.0300(11) -0.2134(9) 1.4572(8) 0.130(8) Uani 1 1 d . .
H38 H 0.005539 -0.216782 1.412594 0.156 Uiso 1 1 calc R .
C86 C 0.2432(10) -0.3964(8) 1.0965(9) 0.095(5) Uani 1 1 d . U
H86 H 0.233120 -0.401290 1.055055 0.114 Uiso 1 1 calc R .
C22 C 0.1929(9) -0.0639(7) 1.3773(8) 0.082(4) Uani 1 1 d . U
C64 C -0.0441(12) 0.5400(8) 0.6700(9) 0.110(6) Uani 1 1 d . .
H64 H -0.035970 0.582797 0.678707 0.132 Uiso 1 1 calc R .
C117 C 0.3006(12) 0.0693(10) 0.7596(8) 0.140(8) Uani 1 1 d . .
H11E H 0.300929 0.037117 0.730660 0.210 Uiso 1 1 calc GR .
H11F H 0.357592 0.089978 0.746462 0.210 Uiso 1 1 calc GR .
H11G H 0.258745 0.104632 0.753009 0.210 Uiso 1 1 calc GR .
C23 C 0.1626(11) -0.0497(8) 1.3188(9) 0.104(5) Uani 1 1 d . U
H23 H 0.186576 -0.074758 1.284237 0.125 Uiso 1 1 calc R .
C113 C 0.3980(10) -0.0875(10) 0.9486(10) 0.139(8) Uani 1 1 d . .
H11H H 0.406591 -0.076346 0.989707 0.208 Uiso 1 1 calc GR .
H11I H 0.451661 -0.080110 0.910763 0.208 Uiso 1 1 calc GR .
H11J H 0.379933 -0.135030 0.959300 0.208 Uiso 1 1 calc GR .
C9 C 0.5334(10) -0.6322(7) 1.1750(7) 0.075(4) Uani 1 1 d . .
C4 C 0.4291(11) -0.7828(7) 1.0643(9) 0.094(5) Uani 1 1 d . .
H4 H 0.385569 -0.795645 1.107098 0.113 Uiso 1 1 calc R .
C83 C 0.2659(11) -0.4584(9) 1.1467(10) 0.103(5) Uani 1 1 d . U
C57 C 0.5754(11) -0.1937(7) 1.5051(10) 0.117(6) Uani 1 1 d . .
H57A H 0.522391 -0.184886 1.492039 0.176 Uiso 1 1 calc GR .
H57B H 0.618825 -0.159491 1.475714 0.176 Uiso 1 1 calc GR .
H57C H 0.564427 -0.191612 1.553704 0.176 Uiso 1 1 calc GR .
C52 C 0.8174(10) -0.4796(9) 1.2428(11) 0.142(7) Uani 1 1 d . U
H52A H 0.832491 -0.491462 1.286304 0.212 Uiso 1 1 calc GR .
H52B H 0.864173 -0.452993 1.206565 0.212 Uiso 1 1 calc GR .
H52C H 0.807762 -0.521025 1.229115 0.212 Uiso 1 1 calc GR .
C63 C -0.0769(12) 0.5354(8) 0.6166(10) 0.108(6) Uani 1 1 d . .
C37 C -0.1014(12) -0.1710(10) 1.4628(10) 0.126(6) Uani 1 1 d . U
H37 H -0.111151 -0.143054 1.422496 0.152 Uiso 1 1 calc R .
C56 C 0.6836(10) -0.2539(8) 1.1747(9) 0.118(6) Uani 1 1 d . U
H56A H 0.636637 -0.245315 1.153753 0.177 Uiso 1 1 calc GR .
H56B H 0.738352 -0.249650 1.138116 0.177 Uiso 1 1 calc GR .
H56C H 0.682038 -0.220857 1.203024 0.177 Uiso 1 1 calc GR .
C21 C 0.1593(12) -0.0297(9) 1.4271(11) 0.127(6) Uani 1 1 d . U
H21 H 0.178055 -0.037468 1.467309 0.152 Uiso 1 1 calc R .
C24 C 0.1015(13) -0.0031(11) 1.3071(11) 0.133(6) Uani 1 1 d . U
H24 H 0.082499 0.003735 1.267099 0.160 Uiso 1 1 calc R .
C96 C 0.6470(12) 0.0382(11) 1.4586(9) 0.135(7) Uani 1 1 d . .
H96A H 0.668413 -0.000948 1.438475 0.202 Uiso 1 1 calc GR .
H96B H 0.596025 0.024756 1.498181 0.202 Uiso 1 1 calc GR .
H96C H 0.691366 0.055030 1.474043 0.202 Uiso 1 1 calc GR .
C122 C -0.1081(12) -0.0495(9) 1.3065(9) 0.134(7) Uani 1 1 d . U
H12A H -0.093508 -0.085269 1.280265 0.201 Uiso 1 1 calc GR .
H12B H -0.166216 -0.057587 1.338295 0.201 Uiso 1 1 calc GR .
H12C H -0.067529 -0.049740 1.333022 0.201 Uiso 1 1 calc GR .
C84 C 0.2784(11) -0.4567(10) 1.2099(10) 0.114(6) Uani 1 1 d . U
H84 H 0.279275 -0.413766 1.220789 0.137 Uiso 1 1 calc R .
C67 C -0.0635(12) 0.4134(9) 0.6467(10) 0.116(6) Uani 1 1 d . U
H67 H -0.069457 0.370505 0.637284 0.139 Uiso 1 1 calc R .
C35 C -0.2881(11) -0.1233(10) 1.5947(10) 0.144(8) Uani 1 1 d . U
H35A H -0.337572 -0.096373 1.587920 0.216 Uiso 1 1 calc GR .
H35B H -0.260095 -0.102553 1.621116 0.216 Uiso 1 1 calc GR .
H35C H -0.307225 -0.169395 1.620307 0.216 Uiso 1 1 calc GR .
O14 O 0.3075(12) -0.6470(9) 1.2739(11) 0.198(7) Uani 1 1 d . U
C68 C -0.0875(13) 0.4723(10) 0.6032(10) 0.126(6) Uani 1 1 d . U
H68 H -0.109776 0.468475 0.566838 0.151 Uiso 1 1 calc R .
C80 C 0.2933(13) -0.5753(12) 1.2311(13) 0.133(7) Uani 1 1 d . U
C1 C 0.4553(16) -0.8826(9) 0.8933(11) 0.165(10) Uani 1 1 d . .
H1A H 0.473642 -0.898353 0.849899 0.247 Uiso 1 1 calc GR .
H1B H 0.394193 -0.872358 0.904212 0.247 Uiso 1 1 calc GR .
H1C H 0.465495 -0.918028 0.930807 0.247 Uiso 1 1 calc GR .
C20 C 0.0897(13) 0.0222(10) 1.4177(11) 0.132(6) Uani 1 1 d . U
H20 H 0.061320 0.046386 1.452162 0.158 Uiso 1 1 calc DR .
C85 C 0.2899(13) -0.5140(12) 1.2583(12) 0.145(7) Uani 1 1 d . U
H85 H 0.294727 -0.513415 1.302624 0.174 Uiso 1 1 calc R .
C62 C -0.1349(15) 0.5964(11) 0.5226(11) 0.167(9) Uani 1 1 d . U
H62A H -0.102047 0.566715 0.493185 0.250 Uiso 1 1 calc GR .
H62B H -0.133443 0.642581 0.494868 0.250 Uiso 1 1 calc GR .
H62C H -0.194363 0.579997 0.542416 0.250 Uiso 1 1 calc GR .
C82 C 0.2771(14) -0.5212(12) 1.1180(13) 0.152(8) Uani 1 1 d . U
H82 H 0.274001 -0.522754 1.073356 0.183 Uiso 1 1 calc R .
C18 C -0.0342(16) 0.1129(12) 1.3944(13) 0.194(11) Uani 1 1 d . U
H18A H -0.079431 0.142053 1.382097 0.291 Uiso 1 1 calc GR .
H18B H 0.010418 0.140890 1.398240 0.291 Uiso 1 1 calc DGR .
H18C H -0.058476 0.081300 1.438871 0.291 Uiso 1 1 calc GR .
C81 C 0.2939(14) -0.5816(12) 1.1700(14) 0.149(8) Uani 1 1 d . U
H81 H 0.304962 -0.624404 1.157958 0.179 Uiso 1 1 calc R .
C79 C 0.3005(18) -0.6419(15) 1.3436(15) 0.220(13) Uani 1 1 d . U
H79A H 0.241498 -0.631088 1.366739 0.330 Uiso 1 1 calc GR .
H79B H 0.339186 -0.605938 1.342171 0.330 Uiso 1 1 calc GR .
H79C H 0.316129 -0.685038 1.369151 0.330 Uiso 1 1 calc GR .
H22 H -0.020(4) -0.031(3) 1.106(2) 0.006(19) Uiso 1 1 d D .
H11 H 0.564(17) -0.522(19) 1.478(11) 0.9(6) Uiso 1 1 d D .

loop_
_atom_site_aniso_label
_atom_site_aniso_U_11
_atom_site_aniso_U_22
_atom_site_aniso_U_33
_atom_site_aniso_U_23
_atom_site_aniso_U_13
_atom_site_aniso_U_12
Gd1 0.0353(3) 0.0275(2) 0.0320(3) -0.0070(2) -0.0101(2) 0.0053(2)
Gd2 0.0331(3) 0.0311(3) 0.0304(3) -0.0064(2) -0.0060(2) 0.0051(2)
Gd3 0.0317(3) 0.0381(3) 0.0345(3) -0.0080(2) -0.0133(2) 0.0047(2)
Gd4 0.0371(3) 0.0393(3) 0.0310(3) -0.0080(2) -0.0131(2) 0.0059(2)
O6 0.037(4) 0.041(4) 0.050(4) -0.006(3) -0.010(3) 0.014(3)
O15 0.052(4) 0.049(4) 0.045(4) -0.008(4) -0.022(4) 0.017(4)
O10 0.055(5) 0.048(5) 0.070(5) 0.000(4) -0.019(4) -0.012(4)
O9 0.069(6) 0.059(5) 0.058(5) -0.012(4) -0.002(4) -0.012(4)
O7 0.057(5) 0.072(6) 0.062(5) -0.009(4) -0.009(4) 0.007(4)
O22 0.058(5) 0.055(5) 0.034(4) 0.007(4) -0.022(4) 0.010(4)
O11 0.046(4) 0.039(4) 0.047(4) -0.005(3) -0.013(3) 0.004(3)
O18 0.042(5) 0.086(6) 0.078(6) -0.018(5) -0.020(4) 0.012(4)
O21 0.093(7) 0.075(6) 0.058(6) -0.011(5) -0.019(5) 0.004(5)
O8 0.053(5) 0.057(5) 0.064(5) -0.005(4) -0.013(4) 0.007(4)
O19 0.052(5) 0.081(6) 0.056(5) -0.015(4) 0.004(4) 0.007(4)
O20 0.070(6) 0.067(5) 0.055(5) -0.018(4) -0.011(4) 0.001(4)
C46 0.038(6) 0.046(6) 0.039(6) -0.003(5) -0.009(5) 0.005(5)
N5 0.055(6) 0.061(6) 0.063(7) -0.009(5) -0.007(5) 0.017(5)
C90 0.047(7) 0.055(7) 0.051(7) -0.016(6) -0.022(5) 0.011(6)
O13 0.051(5) 0.055(5) 0.056(5) -0.015(4) -0.012(4) 0.006(4)
C14 0.092(10) 0.056(7) 0.042(7) -0.027(6) -0.017(6) 0.012(7)
N10 0.048(6) 0.062(6) 0.052(6) -0.013(5) -0.032(5) 0.012(5)
N6 0.046(6) 0.052(5) 0.049(6) -0.004(5) -0.020(5) -0.001(4)
C45 0.052(7) 0.046(6) 0.047(7) 0.000(5) -0.015(6) -0.007(5)
C47 0.042(6) 0.039(6) 0.046(6) -0.005(5) -0.013(5) 0.004(5)
C34 0.060(8) 0.058(7) 0.044(7) -0.013(6) -0.003(6) 0.010(6)
C92 0.039(6) 0.053(7) 0.059(8) -0.002(6) -0.022(5) -0.004(5)
O17 0.072(6) 0.068(5) 0.061(5) -0.023(4) -0.036(4) 0.012(4)
O1 0.192(13) 0.148(11) 0.118(10) -0.074(9) -0.088(9) 0.018(10)
N2 0.081(7) 0.045(6) 0.052(6) -0.002(5) -0.027(5) 0.006(5)
N1 0.106(9) 0.065(7) 0.056(7) -0.034(6) -0.019(6) -0.006(6)
N7 0.067(7) 0.063(6) 0.049(6) 0.007(5) -0.020(5) 0.009(5)
C49 0.044(7) 0.055(7) 0.071(8) -0.012(6) -0.027(6) 0.008(6)
N9 0.063(7) 0.062(7) 0.108(9) -0.009(7) -0.040(7) 0.004(6)
C48 0.046(7) 0.046(6) 0.043(6) -0.010(5) -0.017(5) 0.010(5)
C28 0.084(9) 0.041(6) 0.051(7) -0.015(6) -0.023(6) 0.010(6)
N4 0.055(6) 0.044(5) 0.057(6) -0.018(5) -0.023(5) 0.006(4)
C44 0.042(6) 0.049(6) 0.047(7) -0.009(5) -0.001(5) 0.010(5)
C98 0.088(11) 0.078(10) 0.091(11) -0.012(9) -0.042(9) 0.025(9)
N3 0.087(8) 0.050(6) 0.094(9) -0.018(6) -0.045(7) 0.021(6)
N11 0.058(7) 0.095(8) 0.076(8) -0.036(7) -0.037(6) 0.011(6)
C109 0.043(7) 0.068(8) 0.063(8) -0.027(6) -0.023(6) 0.017(6)
C31 0.053(7) 0.045(6) 0.054(7) -0.011(6) -0.023(6) 0.008(5)
C10 0.142(14) 0.056(8) 0.064(9) -0.014(7) -0.036(9) 0.005(9)
C33 0.071(9) 0.078(9) 0.053(8) -0.025(7) -0.010(7) 0.018(7)
N12 0.067(7) 0.052(6) 0.059(6) -0.016(5) -0.028(5) 0.010(5)
C87 0.063(8) 0.048(7) 0.084(10) 0.001(7) -0.040(7) 0.008(6)
C71 0.075(9) 0.064(8) 0.037(7) 0.006(6) -0.004(6) -0.007(7)
C51 0.060(8) 0.056(7) 0.048(7) 0.001(6) -0.016(6) 0.014(6)
C26 0.082(9) 0.039(6) 0.062(8) -0.022(6) -0.030(7) 0.015(6)
N8 0.085(8) 0.062(6) 0.042(6) -0.019(5) -0.014(5) 0.000(6)
C111 0.111(12) 0.119(13) 0.087(11) -0.058(10) -0.068(10) 0.023(10)
C112 0.097(8) 0.041(6) 0.063(7) -0.019(5) -0.023(6) 0.030(6)
C30 0.059(7) 0.031(6) 0.048(7) -0.014(5) -0.015(6) 0.009(5)
C11 0.120(12) 0.049(7) 0.049(7) -0.020(6) -0.014(7) -0.008(7)
C72 0.053(7) 0.054(7) 0.050(7) -0.004(6) -0.007(6) 0.002(6)
C69 0.064(8) 0.056(8) 0.076(9) 0.003(7) -0.025(7) 0.002(6)
C95 0.074(7) 0.066(6) 0.048(6) -0.008(5) -0.034(5) 0.002(5)
C89 0.061(8) 0.071(8) 0.066(8) -0.027(7) -0.025(6) 0.025(7)
C73 0.049(7) 0.044(6) 0.056(8) 0.004(6) -0.012(6) 0.007(5)
C3 0.117(14) 0.077(10) 0.127(15) -0.038(11) -0.055(12) -0.011(10)
C107 0.067(8) 0.065(8) 0.044(7) -0.027(6) -0.024(6) 0.010(6)
C91 0.040(6) 0.049(6) 0.066(8) -0.013(6) -0.029(6) 0.001(5)
O2 0.066(5) 0.047(4) 0.052(5) -0.015(4) -0.013(4) 0.005(4)
C6 0.078(9) 0.080(9) 0.054(8) -0.023(7) -0.022(7) -0.013(7)
C115 0.076(10) 0.121(13) 0.059(9) -0.010(9) -0.001(8) 0.037(10)
C17 0.080(7) 0.077(7) 0.058(7) 0.002(6) -0.016(6) 0.024(6)
C77 0.143(14) 0.055(8) 0.072(10) -0.014(8) -0.042(10) 0.016(9)
C88 0.078(9) 0.058(8) 0.092(11) -0.019(7) -0.043(8) 0.040(7)
C43 0.054(7) 0.052(7) 0.050(7) -0.013(6) -0.012(6) 0.011(6)
C41 0.099(12) 0.141(14) 0.070(10) -0.037(10) -0.020(9) 0.063(11)
C93 0.067(8) 0.070(8) 0.063(8) -0.002(7) -0.040(7) -0.006(7)
C60 0.063(8) 0.067(9) 0.062(8) 0.006(7) -0.019(7) -0.007(7)
C74 0.068(8) 0.066(8) 0.043(7) -0.007(6) -0.015(6) 0.006(7)
C54 0.045(8) 0.097(11) 0.096(11) 0.025(9) 0.009(7) 0.000(8)
C50 0.058(8) 0.051(7) 0.047(7) 0.002(6) -0.019(6) 0.003(6)
O4 0.048(4) 0.043(4) 0.054(5) -0.003(3) -0.015(4) 0.014(4)
C100 0.057(8) 0.070(8) 0.054(7) -0.026(7) -0.018(6) 0.009(7)
O16 0.092(8) 0.145(10) 0.112(9) -0.005(8) -0.069(7) -0.009(7)
C75 0.063(8) 0.046(6) 0.043(7) 0.002(5) -0.023(6) 0.001(6)
C106 0.068(9) 0.087(9) 0.093(10) -0.052(8) -0.052(8) 0.034(8)
C27 0.075(9) 0.049(7) 0.070(9) -0.009(6) -0.032(7) 0.014(7)
C25 0.079(9) 0.052(7) 0.098(11) -0.007(7) -0.051(8) 0.016(7)
C42 0.069(9) 0.073(9) 0.068(9) -0.015(7) -0.018(7) 0.015(7)
C76 0.088(10) 0.054(8) 0.075(9) -0.014(7) -0.037(8) 0.023(7)
C29 0.048(7) 0.041(6) 0.043(6) 0.000(5) -0.021(5) 0.011(5)
C104 0.073(9) 0.076(9) 0.050(7) -0.022(7) -0.025(6) -0.008(7)
C39 0.067(8) 0.063(8) 0.066(9) -0.025(7) -0.010(7) 0.026(7)
C116 0.064(9) 0.077(9) 0.076(10) -0.016(8) 0.006(8) 0.009(8)
C110 0.075(9) 0.079(9) 0.087(10) -0.042(8) -0.046(8) 0.023(8)
C8 0.114(13) 0.070(9) 0.057(9) -0.019(7) -0.016(8) -0.002(9)
C119 0.065(9) 0.084(10) 0.052(8) -0.011(8) 0.017(7) -0.015(7)
C78 0.112(11) 0.059(8) 0.053(8) -0.028(7) -0.038(8) 0.012(8)
C105 0.054(8) 0.092(10) 0.085(10) -0.042(8) -0.027(7) 0.016(7)
C103 0.048(8) 0.089(10) 0.072(9) -0.030(8) -0.021(7) -0.001(7)
C114 0.045(8) 0.082(10) 0.101(12) -0.032(9) -0.005(8) 0.003(7)
C101 0.094(11) 0.075(10) 0.099(11) -0.005(8) -0.060(9) -0.008(8)
C19 0.094(8) 0.099(8) 0.114(8) -0.004(7) -0.043(7) 0.004(7)
C66 0.084(10) 0.049(7) 0.079(9) 0.009(7) -0.047(8) -0.013(7)
C15 0.144(14) 0.071(9) 0.042(8) -0.007(7) -0.027(8) 0.011(9)
C120 0.094(12) 0.111(13) 0.056(9) -0.019(9) 0.024(8) -0.008(10)
C53 0.031(7) 0.084(10) 0.096(11) -0.010(8) 0.004(7) 0.005(7)
C102 0.090(11) 0.094(11) 0.148(15) -0.007(11) -0.088(11) -0.012(9)
C94 0.095(11) 0.071(9) 0.057(8) -0.012(7) -0.030(8) 0.005(8)
C108 0.036(6) 0.068(8) 0.063(8) -0.012(6) -0.017(6) 0.000(6)
O3 0.156(8) 0.163(9) 0.179(9) -0.007(7) -0.063(7) 0.035(7)
C7 0.104(12) 0.112(12) 0.066(10) -0.028(9) -0.030(9) -0.022(10)
C12 0.073(9) 0.045(7) 0.060(8) -0.026(6) -0.019(6) 0.006(6)
C121 0.110(13) 0.098(12) 0.044(8) -0.007(8) 0.001(8) 0.002(10)
C55 0.063(9) 0.071(9) 0.096(11) 0.000(8) -0.021(8) -0.002(8)
C99 0.093(11) 0.075(9) 0.091(11) -0.015(8) -0.053(9) -0.006(8)
C2 0.128(15) 0.095(12) 0.052(9) -0.023(9) -0.030(9) -0.014(10)
C59 0.110(12) 0.034(7) 0.088(11) 0.004(7) -0.018(9) 0.000(7)
C70 0.062(8) 0.058(8) 0.056(8) 0.003(6) -0.026(6) -0.004(6)
C32 0.080(9) 0.056(8) 0.064(9) -0.021(7) -0.011(7) 0.016(7)
C5 0.085(10) 0.068(9) 0.050(8) -0.018(7) -0.011(7) 0.009(8)
C58 0.103(12) 0.056(8) 0.071(9) -0.026(7) 0.000(9) -0.022(8)
O12 0.191(13) 0.072(7) 0.161(11) 0.027(7) -0.124(10) -0.020(7)
O5 0.111(9) 0.202(13) 0.102(9) -0.047(9) -0.028(7) 0.106(9)
C61 0.058(9) 0.119(13) 0.083(10) 0.001(9) 0.002(8) -0.002(8)
C97 0.071(9) 0.091(11) 0.082(10) -0.026(9) -0.044(8) 0.003(8)
C16 0.185(17) 0.084(11) 0.033(7) -0.020(7) -0.034(9) 0.016(11)
C36 0.085(8) 0.107(8) 0.093(8) -0.023(7) -0.027(7) 0.031(7)
C13 0.063(8) 0.062(8) 0.052(8) -0.014(6) -0.011(6) 0.006(6)
C40 0.098(12) 0.124(13) 0.075(10) -0.021(9) -0.008(9) 0.059(11)
C65 0.129(14) 0.075(10) 0.094(11) 0.000(9) -0.077(10) 0.008(9)
C118 0.113(13) 0.124(14) 0.093(12) -0.028(11) 0.019(10) 0.052(11)
C38 0.106(13) 0.165(17) 0.074(11) 0.015(11) -0.002(9) 0.088(13)
C86 0.096(8) 0.080(8) 0.108(9) -0.010(7) -0.038(7) 0.011(7)
C22 0.081(8) 0.082(7) 0.089(8) -0.013(6) -0.042(6) 0.014(6)
C64 0.152(16) 0.074(10) 0.125(14) -0.003(10) -0.092(13) 0.031(10)
C117 0.137(17) 0.19(2) 0.058(10) 0.004(12) 0.006(10) -0.006(14)
C23 0.098(8) 0.106(9) 0.104(9) 0.000(7) -0.045(7) 0.015(7)
C113 0.084(12) 0.170(18) 0.165(19) -0.050(15) -0.040(12) 0.066(13)
C9 0.113(12) 0.063(8) 0.051(8) -0.023(7) -0.021(8) 0.004(8)
C4 0.110(13) 0.077(10) 0.097(12) -0.033(9) -0.018(10) -0.021(9)
C83 0.095(8) 0.090(8) 0.125(9) -0.023(7) -0.033(7) 0.008(7)
C57 0.135(15) 0.053(9) 0.164(17) -0.052(10) -0.022(13) -0.009(9)
C52 0.077(10) 0.137(13) 0.172(15) -0.014(11) 0.002(10) 0.029(10)
C63 0.151(16) 0.062(9) 0.133(15) 0.024(10) -0.103(13) -0.028(10)
C37 0.117(9) 0.140(10) 0.109(9) -0.012(8) -0.032(8) 0.046(8)
C56 0.089(10) 0.091(10) 0.131(12) 0.035(9) -0.012(9) -0.006(8)
C21 0.128(10) 0.116(9) 0.139(10) -0.032(8) -0.044(8) 0.033(8)
C24 0.133(10) 0.137(10) 0.125(9) -0.015(7) -0.045(8) 0.022(8)
C96 0.124(15) 0.20(2) 0.092(13) -0.009(14) -0.064(12) -0.010(15)
C122 0.146(14) 0.127(12) 0.100(11) 0.017(10) -0.020(10) -0.008(11)
C84 0.104(9) 0.110(9) 0.115(9) 0.001(8) -0.032(8) 0.011(7)
C67 0.128(9) 0.109(9) 0.123(9) -0.011(8) -0.064(8) -0.004(8)
C35 0.102(11) 0.184(15) 0.135(13) -0.051(12) -0.018(10) 0.076(11)
O14 0.184(10) 0.175(10) 0.217(11) -0.009(8) -0.061(8) 0.022(8)
C68 0.148(10) 0.123(10) 0.123(10) -0.013(8) -0.073(8) -0.006(8)
C80 0.119(10) 0.130(10) 0.142(11) -0.005(8) -0.045(8) 0.009(8)
C1 0.28(3) 0.093(13) 0.20(2) -0.086(15) -0.15(2) 0.030(16)
C20 0.134(10) 0.135(10) 0.135(9) -0.032(8) -0.054(8) 0.017(8)
C85 0.134(10) 0.145(11) 0.152(11) -0.008(8) -0.057(8) 0.006(8)
C62 0.213(17) 0.166(15) 0.157(15) 0.001(12) -0.134(14) -0.001(13)
C82 0.155(11) 0.143(11) 0.164(11) -0.024(9) -0.064(9) 0.005(9)
C18 0.211(19) 0.173(16) 0.203(18) -0.102(15) -0.025(14) 0.016(14)
C81 0.150(11) 0.121(10) 0.168(11) -0.024(9) -0.042(9) 0.013(8)
C79 0.192(18) 0.23(2) 0.218(19) 0.003(16) -0.072(16) 0.011(15)

loop_
_atom_type_symbol
_atom_type_description
_atom_type_scat_dispersion_real
_atom_type_scat_dispersion_imag
_atom_type_scat_source
C C 0.0033 0.0016 'International Tables Vol C Tables 4.2.6.8 and 6.1.1.4'
H H 0.0000 0.0000 'International Tables Vol C Tables 4.2.6.8 and 6.1.1.4'
Gd Gd -0.1653 3.9035 'International Tables Vol C Tables 4.2.6.8 and 6.1.1.4'
N N 0.0061 0.0033 'International Tables Vol C Tables 4.2.6.8 and 6.1.1.4'
O O 0.0106 0.0060 'International Tables Vol C Tables 4.2.6.8 and 6.1.1.4'

loop_
_geom_angle_atom_site_label_1
_geom_angle_atom_site_label_2
_geom_angle_atom_site_label_3
_geom_angle
_geom_angle_site_symmetry_1
_geom_angle_site_symmetry_3
Gd1 Gd1 Gd2 54.216(14) 2_648 .
Gd2 Gd1 Gd1 63.257(16) 2_648 2_648
Gd2 Gd1 Gd2 117.474(16) 2_648 .
O6 Gd1 Gd1 71.72(18) 2_648 2_648
O6 Gd1 Gd2 41.82(16) 2_648 2_648
O6 Gd1 Gd2 111.43(17) 2_648 .
O6 Gd1 N4 139.4(3) 2_648 .
O6 Gd1 O2 66.9(2) 2_648 2_648
O10 Gd1 Gd1 110.6(2) . 2_648
O10 Gd1 Gd2 81.0(2) . .
O10 Gd1 Gd2 123.82(18) . 2_648
O10 Gd1 O6 82.2(2) . 2_648
O10 Gd1 O11 77.7(3) . .
O10 Gd1 O11 142.5(2) . 2_648
O10 Gd1 N4 136.3(3) . .
O10 Gd1 O2 123.2(3) . 2_648
O10 Gd1 O4 82.9(3) . .
O9 Gd1 Gd1 167.2(2) . 2_648
O9 Gd1 Gd2 116.5(2) . .
O9 Gd1 Gd2 125.2(2) . 2_648
O9 Gd1 O6 121.1(3) . 2_648
O9 Gd1 O10 73.7(3) . .
O9 Gd1 O11 143.5(3) . 2_648
O9 Gd1 O11 143.0(3) . .
O9 Gd1 N4 71.9(3) . .
O9 Gd1 O2 83.1(3) . 2_648
O9 Gd1 O4 83.2(3) . .
O11 Gd1 Gd1 34.87(17) 2_648 2_648
O11 Gd1 Gd1 34.65(16) . 2_648
O11 Gd1 Gd2 34.63(16) . .
O11 Gd1 Gd2 82.19(17) 2_648 .
O11 Gd1 Gd2 90.35(16) . 2_648
O11 Gd1 Gd2 41.62(17) 2_648 2_648
O11 Gd1 O6 76.9(2) . 2_648
O11 Gd1 O6 73.2(2) 2_648 2_648
O11 Gd1 O11 69.5(3) 2_648 .
O11 Gd1 N4 77.0(3) 2_648 .
O11 Gd1 N4 117.4(3) . .
O11 Gd1 O2 133.0(2) . 2_648
O11 Gd1 O2 72.1(3) 2_648 2_648
O11 Gd1 O4 102.0(2) 2_648 .
O11 Gd1 O4 70.2(2) . .
N4 Gd1 Gd1 98.3(2) . 2_648
N4 Gd1 Gd2 90.9(2) . .
N4 Gd1 Gd2 98.0(2) . 2_648
O2 Gd1 Gd1 103.29(18) 2_648 2_648
O2 Gd1 Gd2 153.67(19) 2_648 .
O2 Gd1 Gd2 42.67(17) 2_648 2_648
O2 Gd1 N4 78.1(3) 2_648 .
O4 Gd1 Gd1 85.39(18) . 2_648
O4 Gd1 Gd2 143.59(18) . 2_648
O4 Gd1 Gd2 35.81(17) . .
O4 Gd1 O6 146.0(2) . 2_648
O4 Gd1 N4 67.1(3) . .
O4 Gd1 O2 145.0(2) . 2_648
Gd1 Gd2 Gd1 62.527(16) 2_648 .
O6 Gd2 Gd1 42.83(15) . 2_648
O6 Gd2 Gd1 71.56(18) . .
O6 Gd2 N6 67.8(2) . .
O6 Gd2 N2 105.5(3) . .
O6 Gd2 O2 68.2(2) . .
O6 Gd2 O4 80.7(2) . .
O7 Gd2 Gd1 95.8(2) . .
O7 Gd2 Gd1 96.8(2) . 2_648
O7 Gd2 O6 139.4(3) . .
O7 Gd2 O11 74.9(3) . .
O7 Gd2 N6 150.4(3) . .
O7 Gd2 N2 80.5(3) . .
O7 Gd2 O2 78.2(3) . .
O7 Gd2 O4 111.2(3) . .
O11 Gd2 Gd1 34.51(16) . .
O11 Gd2 Gd1 41.19(17) . 2_648
O11 Gd2 O6 73.7(2) . .
O11 Gd2 N6 133.8(3) . .
O11 Gd2 N2 136.0(3) . .
O11 Gd2 O2 72.4(3) . .
O11 Gd2 O4 69.2(2) . .
O8 Gd2 Gd1 168.3(2) . 2_648
O8 Gd2 Gd1 108.9(2) . .
O8 Gd2 O6 144.9(2) . .
O8 Gd2 O7 75.5(3) . .
O8 Gd2 O11 127.3(3) . .
O8 Gd2 N6 79.2(3) . .
O8 Gd2 N2 78.9(3) . .
O8 Gd2 O2 139.9(3) . .
O8 Gd2 O4 82.4(3) . .
N6 Gd2 Gd1 106.9(2) . .
N6 Gd2 Gd1 110.3(2) . 2_648
N6 Gd2 N2 79.8(3) . .
N2 Gd2 Gd1 108.8(2) . 2_648
N2 Gd2 Gd1 170.3(2) . .
O2 Gd2 Gd1 103.38(18) . .
O2 Gd2 Gd1 43.52(18) . 2_648
O2 Gd2 N6 113.5(3) . .
O2 Gd2 N2 67.2(3) . .
O2 Gd2 O4 135.9(2) . .
O4 Gd2 Gd1 92.48(16) . 2_648
O4 Gd2 Gd1 34.93(15) . .
O4 Gd2 N6 80.1(3) . .
O4 Gd2 N2 154.7(3) . .
Gd3 Gd3 Gd4 54.887(15) 2_557 2_557
Gd4 Gd3 Gd3 63.028(16) . 2_557
Gd4 Gd3 Gd4 117.916(16) . 2_557
O15 Gd3 Gd3 86.35(17) . 2_557
O15 Gd3 Gd4 143.90(17) . .
O15 Gd3 Gd4 36.42(16) . 2_557
O15 Gd3 O13 147.5(2) . .
O15 Gd3 N10 67.2(3) . .
O15 Gd3 O17 143.5(2) . .
O22 Gd3 Gd3 34.65(17) . 2_557
O22 Gd3 Gd3 35.51(18) 2_557 2_557
O22 Gd3 Gd4 91.32(18) 2_557 .
O22 Gd3 Gd4 83.07(19) . 2_557
O22 Gd3 Gd4 34.08(18) 2_557 2_557
O22 Gd3 Gd4 40.79(19) . .
O22 Gd3 O15 103.1(3) . .
O22 Gd3 O15 70.3(2) 2_557 .
O22 Gd3 O22 70.2(3) 2_557 .
O22 Gd3 O19 79.7(3) 2_557 .
O22 Gd3 O13 78.1(3) 2_557 .
O22 Gd3 O13 71.9(2) . .
O22 Gd3 N10 76.1(3) . .
O22 Gd3 N10 116.5(3) 2_557 .
O22 Gd3 O17 133.8(3) 2_557 .
O22 Gd3 O17 71.0(3) . .
O18 Gd3 Gd3 167.3(2) . 2_557
O18 Gd3 Gd4 115.6(2) . 2_557
O18 Gd3 Gd4 125.7(2) . .
O18 Gd3 O15 82.0(3) . .
O18 Gd3 O22 144.5(3) . .
O18 Gd3 O22 141.5(3) . 2_557
O18 Gd3 O19 72.4(3) . .
O18 Gd3 O13 121.2(3) . .
O18 Gd3 N10 73.7(3) . .
O18 Gd3 O17 84.0(3) . .
O19 Gd3 Gd3 112.4(2) . 2_557
O19 Gd3 Gd4 84.5(2) . 2_557
O19 Gd3 Gd4 121.0(2) . .
O19 Gd3 O15 87.0(3) . .
O19 Gd3 O22 142.2(3) . .
O19 Gd3 O13 80.2(3) . .
O19 Gd3 N10 139.6(3) . .
O19 Gd3 O17 120.3(3) . .
O13 Gd3 Gd3 71.55(18) . 2_557
O13 Gd3 Gd4 112.14(19) . 2_557
O13 Gd3 Gd4 41.20(17) . .
O13 Gd3 N10 137.3(3) . .
N10 Gd3 Gd3 96.99(19) . 2_557
N10 Gd3 Gd4 96.5(2) . .
N10 Gd3 Gd4 91.0(2) . 2_557
O17 Gd3 Gd3 102.54(19) . 2_557
O17 Gd3 Gd4 153.2(2) . 2_557
O17 Gd3 Gd4 42.45(18) . .
O17 Gd3 O13 66.7(3) . .
O17 Gd3 N10 76.6(3) . .
Gd3 Gd4 Gd3 62.083(17) . 2_557
O15 Gd4 Gd3 92.53(16) 2_557 .
O15 Gd4 Gd3 35.73(16) 2_557 2_557
O15 Gd4 N12 157.2(3) 2_557 .
O15 Gd4 N8 80.5(3) 2_557 .
O22 Gd4 Gd3 33.70(17) . 2_557
O22 Gd4 Gd3 41.36(18) . .
O22 Gd4 O15 69.2(2) . 2_557
O22 Gd4 O13 73.5(2) . .
O22 Gd4 O17 71.5(3) . .
O22 Gd4 N12 133.4(3) . .
O22 Gd4 N8 134.1(3) . .
O21 Gd4 Gd3 92.1(2) . 2_557
O21 Gd4 Gd3 99.0(2) . .
O21 Gd4 O15 106.4(3) . 2_557
O21 Gd4 O22 74.0(3) . .
O21 Gd4 O13 141.5(3) . .
O21 Gd4 O17 82.8(3) . .
O21 Gd4 N12 82.2(3) . .
O21 Gd4 N8 149.8(3) . .
O20 Gd4 Gd3 170.5(2) . .
O20 Gd4 Gd3 110.3(2) . 2_557
O20 Gd4 O15 82.3(3) . 2_557
O20 Gd4 O22 129.2(3) . .
O20 Gd4 O21 75.1(3) . .
O20 Gd4 O13 143.0(3) . .
O20 Gd4 O17 141.4(3) . .
O20 Gd4 N12 79.6(3) . .
O20 Gd4 N8 76.9(3) . .
O13 Gd4 Gd3 71.33(19) . 2_557
O13 Gd4 Gd3 42.49(17) . .
O13 Gd4 O15 80.5(2) . 2_557
O13 Gd4 O17 67.7(3) . .
O13 Gd4 N12 106.2(3) . .
O13 Gd4 N8 68.0(3) . .
O17 Gd4 Gd3 42.52(19) . .
O17 Gd4 Gd3 101.70(19) . 2_557
O17 Gd4 O15 134.9(2) . 2_557
O17 Gd4 N12 66.2(3) . .
O17 Gd4 N8 113.5(3) . .
N12 Gd4 Gd3 167.1(2) . 2_557
N12 Gd4 Gd3 107.2(2) . .
N8 Gd4 Gd3 110.2(2) . .
N8 Gd4 Gd3 108.0(2) . 2_557
N8 Gd4 N12 82.0(3) . .
Gd2 O6 Gd1 95.3(2) . 2_648
C46 O6 Gd1 142.0(6) . 2_648
C46 O6 Gd2 119.9(6) . .
Gd3 O15 Gd4 107.8(2) . 2_557
C90 O15 Gd3 115.9(6) . .
C90 O15 Gd4 130.8(7) . 2_557
C60 O10 Gd1 132.3(8) . .
C58 O9 Gd1 132.1(8) . .
C53 O7 Gd2 134.1(8) . .
Gd3 O22 Gd3 109.8(3) 2_557 .
Gd3 O22 Gd4 112.2(3) 2_557 .
Gd4 O22 Gd3 97.8(3) . .
Gd1 O11 Gd1 110.5(3) 2_648 .
Gd1 O11 Gd2 110.9(3) . .
Gd1 O11 Gd2 97.2(3) 2_648 .
C114 O18 Gd3 134.6(9) . .
C121 O21 Gd4 131.7(9) . .
C55 O8 Gd2 134.9(8) . .
C116 O19 Gd3 134.7(9) . .
C119 O20 Gd4 134.5(9) . .
O6 C46 C45 125.5(9) . .
O6 C46 C47 117.1(9) . .
C45 C46 C47 117.3(9) . .
C42 N5 C43 121.2(11) . .
O15 C90 C89 124.2(10) . .
O15 C90 C91 117.9(9) . .
C89 C90 C91 117.8(10) . .
Gd4 O13 Gd3 96.3(3) . .
C73 O13 Gd3 142.2(7) . .
C73 O13 Gd4 119.0(6) . .
C13 C14 C15 117.7(11) . .
C9 C14 C15 122.7(11) . .
C9 C14 C13 119.5(11) . .
C95 N10 Gd3 127.1(8) . .
C95 N10 C91 120.4(9) . .
C91 N10 Gd3 110.0(7) . .
C47 N6 Gd2 112.4(6) . .
C51 N6 Gd2 128.9(7) . .
C51 N6 C47 116.7(9) . .
C46 C45 C44 121.7(10) . .
N6 C47 C46 116.9(9) . .
N6 C47 C48 122.9(9) . .
C48 C47 C46 120.1(9) . .
N4 C34 C33 122.3(11) . .
C91 C92 C87 118.4(11) . .
C93 C92 C87 124.2(11) . .
C93 C92 C91 117.4(11) . .
Gd4 O17 Gd3 95.0(3) . .
C107 O17 Gd3 141.5(7) . .
C107 O17 Gd4 122.6(7) . .
C2 O1 C1 120.8(16) . .
C17 N2 Gd2 130.2(9) . .
C17 N2 C13 115.2(11) . .
C13 N2 Gd2 114.5(7) . .
C8 N1 C9 117.5(12) . .
C69 N7 C70 119.6(11) . .
C50 C49 C48 121.7(10) . .
C86 N9 C87 118.4(13) . .
C47 C48 C49 115.6(10) . .
C43 C48 C47 120.0(9) . .
C43 C48 C49 124.4(10) . .
C29 C28 C27 120.1(11) . .
C34 N4 Gd1 129.1(8) . .
C34 N4 C30 118.5(9) . .
C30 N4 Gd1 110.6(7) . .
C43 C44 C45 121.2(10) . .
C97 C98 C99 118.8(13) . .
C25 N3 C26 117.4(12) . .
C103 N11 C104 119.1(12) . .
C110 C109 C104 122.3(11) . .
C108 C109 C104 118.1(11) . .
C108 C109 C110 119.5(10) . .
C30 C31 C26 117.9(10) . .
C32 C31 C26 125.6(11) . .
C32 C31 C30 116.5(10) . .
C9 C10 C11 122.4(12) . .
C32 C33 C34 119.5(11) . .
C112 N12 Gd4 131.0(8) . .
C112 N12 C108 112.3(10) . .
C108 N12 Gd4 116.8(7) . .
N9 C87 C92 114.2(12) . .
C88 C87 C92 118.5(10) . .
C88 C87 N9 127.1(12) . .
C70 C71 C72 123.5(11) . .
N6 C51 C50 124.4(11) . .
C31 C26 N3 117.6(11) . .
C27 C26 N3 123.4(11) . .
C27 C26 C31 119.0(11) . .
C74 N8 Gd4 111.5(8) . .
C78 N8 Gd4 127.3(8) . .
C78 N8 C74 119.1(10) . .
C110 C111 C112 116.7(13) . .
C111 C112 N12 129.0(12) . .
N4 C30 C31 122.0(10) . .
N4 C30 C29 116.6(9) . .
C31 C30 C29 121.4(9) . .
C12 C11 C10 119.7(12) . .
C73 C72 C71 120.2(11) . .
N7 C69 C66 123.2(13) . .
N10 C95 C94 121.2(12) . .
C90 C89 C88 121.0(12) . .
O13 C73 C72 124.6(10) . .
O13 C73 C74 115.7(10) . .
C72 C73 C74 119.6(10) . .
C2 C3 C4 118.2(14) . .
O17 C107 C106 123.9(11) . .
O17 C107 C108 118.8(10) . .
C106 C107 C108 117.2(11) . .
N10 C91 C90 117.4(9) . .
N10 C91 C92 121.2(10) . .
C92 C91 C90 121.4(10) . .
Gd2 O2 Gd1 93.8(3) . 2_648
C12 O2 Gd1 143.1(7) . 2_648
C12 O2 Gd2 122.2(7) . .
C7 C6 C5 119.6(13) . .
C116 C115 C114 122.8(13) . .
N2 C17 C16 128.5(14) . .
C76 C77 C78 119.7(12) . .
C87 C88 C89 122.4(12) . .
C48 C43 N5 116.1(10) . .
C44 C43 N5 124.3(10) . .
C44 C43 C48 119.6(10) . .
C36 C41 C40 117.7(14) . .
C94 C93 C92 120.3(11) . .
O10 C60 C59 123.1(12) . .
O10 C60 C61 117.9(12) . .
C59 C60 C61 118.8(12) . .
N8 C74 C73 119.6(10) . .
N8 C74 C75 121.4(11) . .
C73 C74 C75 118.9(10) . .
C53 C54 C55 124.7(12) . .
C49 C50 C51 118.4(10) . .
Gd1 O4 Gd2 109.3(3) . .
C29 O4 Gd1 117.2(6) . .
C29 O4 Gd2 128.7(6) . .
C101 C100 C103 122.6(12) . .
C99 C100 C103 119.9(13) . .
C99 C100 C101 117.5(12) . .
C97 O16 C96 118.8(13) . .
C76 C75 C74 117.0(10) . .
C76 C75 C70 123.0(10) . .
C70 C75 C74 120.0(10) . .
C107 C106 C105 121.9(12) . .
C26 C27 C28 123.5(12) . .
N3 C25 C22 124.4(14) . .
N5 C42 C39 122.1(12) . .
C77 C76 C75 120.0(11) . .
C28 C29 C30 117.8(10) . .
O4 C29 C28 124.8(10) . .
O4 C29 C30 117.4(9) . .
N11 C104 C109 116.6(11) . .
C105 C104 N11 124.5(12) . .
C105 C104 C109 118.8(11) . .
C40 C39 C42 120.0(13) . .
C38 C39 C42 122.2(12) . .
C38 C39 C40 117.8(13) . .
O19 C116 C115 126.2(14) . .
O19 C116 C117 117.0(14) . .
C115 C116 C117 116.8(13) . .
C111 C110 C109 119.8(12) . .
N1 C8 C5 122.4(13) . .
O20 C119 C120 124.2(13) . .
O20 C119 C118 114.8(12) . .
C120 C119 C118 120.8(12) . .
N8 C78 C77 122.6(12) . .
C104 C105 C106 121.1(12) . .
N11 C103 C100 121.9(12) . .
O18 C114 C115 124.6(13) . .
O18 C114 C113 113.8(14) . .
C115 C114 C113 121.5(13) . .
C102 C101 C100 121.6(14) . .
C24 C19 O3 111.5(19) . .
C24 C19 C20 128(2) . .
C20 C19 O3 120(2) . .
C65 C66 C69 121.0(12) . .
C67 C66 C69 122.7(14) . .
C67 C66 C65 116.2(13) . .
C16 C15 C14 120.3(12) . .
C119 C120 C121 125.9(13) . .
O7 C53 C54 125.7(12) . .
O7 C53 C52 116.0(13) . .
C54 C53 C52 118.1(13) . .
C101 C102 C97 120.7(14) . .
C93 C94 C95 119.4(12) . .
C109 C108 C107 122.6(10) . .
N12 C108 C109 122.3(11) . .
N12 C108 C107 115.0(10) . .
C18 O3 C19 113.9(19) . .
C2 C7 C6 121.3(15) . .
C11 C12 C13 118.0(11) . .
O2 C12 C11 124.6(11) . .
O2 C12 C13 117.4(10) . .
O21 C121 C120 124.9(14) . .
O21 C121 C122 110.8(14) . .
C120 C121 C122 124.2(14) . .
O8 C55 C54 124.0(12) . .
O8 C55 C56 113.7(12) . .
C54 C55 C56 121.8(13) . .
C100 C99 C98 122.5(13) . .
C3 C2 O1 121.0(16) . .
C7 C2 O1 117.5(15) . .
C7 C2 C3 121.5(15) . .
C60 C59 C58 125.0(12) . .
N7 C70 C75 115.7(11) . .
C71 C70 N7 126.7(11) . .
C71 C70 C75 117.6(10) . .
C33 C32 C31 121.1(11) . .
C6 C5 C8 121.0(13) . .
C4 C5 C6 120.3(13) . .
C4 C5 C8 118.6(13) . .
O9 C58 C59 123.3(12) . .
O9 C58 C57 115.3(13) . .
C59 C58 C57 121.4(13) . .
C63 O12 C62 120.0(14) . .
C36 O5 C35 115.7(13) . .
C98 C97 C102 118.8(13) . .
O16 C97 C98 124.9(14) . .
O16 C97 C102 116.2(13) . .
C17 C16 C15 116.5(13) . .
C41 C36 O5 125.4(15) . .
C41 C36 C37 120.4(15) . .
O5 C36 C37 114.0(15) . .
C14 C13 C12 120.7(11) . .
N2 C13 C14 121.7(11) . .
N2 C13 C12 117.6(11) . .
C41 C40 C39 123.1(14) . .
C66 C65 C64 123.0(14) . .
C39 C38 C37 121.1(15) . .
N9 C86 C83 118.7(16) . .
C23 C22 C25 118.4(15) . .
C21 C22 C25 123.6(16) . .
C21 C22 C23 118.0(16) . .
C63 C64 C65 118.7(15) . .
C24 C23 C22 126.2(19) . .
C14 C9 N1 117.7(11) . .
C10 C9 C14 119.5(12) . .
C10 C9 N1 122.6(12) . .
C5 C4 C3 119.1(15) . .
C84 C83 C86 124.8(17) . .
C84 C83 C82 123.1(18) . .
C82 C83 C86 112.1(18) . .
O12 C63 C64 116.0(14) . .
O12 C63 C68 123.6(16) . .
C64 C63 C68 120.5(15) . .
C38 C37 C36 119.7(16) . .
C22 C21 C20 118.5(19) . .
C19 C24 C23 114(2) . .
C83 C84 C85 124(2) . .
C66 C67 C68 124.1(18) . .
C79 O14 C80 109(2) . .
C63 C68 C67 117.5(17) . .
C85 C80 O14 122(2) . .
C81 C80 O14 108(2) . .
C81 C80 C85 130(2) . .
C19 C20 C21 115(2) . .
C84 C85 C80 111(2) . .
C83 C82 C81 111(2) . .
C80 C81 C82 120(2) . .

loop_
_geom_bond_atom_site_label_1
_geom_bond_atom_site_label_2
_geom_bond_distance
_geom_bond_site_symmetry_2
Gd1 Gd1 3.7780(10) 2_648
Gd1 Gd2 3.8028(8) .
Gd1 Gd2 3.4545(7) 2_648
Gd1 O6 2.359(6) 2_648
Gd1 O10 2.280(7) .
Gd1 O9 2.266(8) .
Gd1 O11 2.293(7) 2_648
Gd1 O11 2.306(7) .
Gd1 N4 2.534(9) .
Gd1 O2 2.384(7) 2_648
Gd1 O4 2.306(7) .
Gd2 O6 2.314(6) .
Gd2 O7 2.285(8) .
Gd2 O11 2.312(7) .
Gd2 O8 2.254(8) .
Gd2 N6 2.479(8) .
Gd2 N2 2.497(10) .
Gd2 O2 2.347(7) .
Gd2 O4 2.357(7) .
Gd3 Gd3 3.7550(10) 2_557
Gd3 Gd4 3.4763(7) .
Gd3 Gd4 3.7873(8) 2_557
Gd3 O15 2.324(7) .
Gd3 O22 2.319(7) .
Gd3 O22 2.270(7) 2_557
Gd3 O18 2.261(7) .
Gd3 O19 2.290(7) .
Gd3 O13 2.362(7) .
Gd3 N10 2.532(9) .
Gd3 O17 2.358(8) .
Gd4 O15 2.362(7) 2_557
Gd4 O22 2.293(8) .
Gd4 O21 2.270(8) .
Gd4 O20 2.262(8) .
Gd4 O13 2.304(7) .
Gd4 O17 2.355(8) .
Gd4 N12 2.512(10) .
Gd4 N8 2.471(10) .
O6 C46 1.313(11) .
O15 C90 1.339(11) .
O10 C60 1.272(13) .
O9 C58 1.234(14) .
O7 C53 1.255(13) .
O18 C114 1.268(14) .
O21 C121 1.276(15) .
O8 C55 1.293(14) .
O19 C116 1.255(13) .
O20 C119 1.246(13) .
C46 C45 1.365(13) .
C46 C47 1.447(13) .
N5 C43 1.443(13) .
N5 C42 1.265(14) .
C90 C89 1.371(14) .
C90 C91 1.428(15) .
O13 C73 1.348(12) .
C14 C15 1.420(16) .
C14 C13 1.416(15) .
C14 C9 1.405(16) .
N10 C95 1.331(13) .
N10 C91 1.375(13) .
N6 C47 1.385(12) .
N6 C51 1.333(12) .
C45 C44 1.397(14) .
C47 C48 1.407(13) .
C34 N4 1.308(13) .
C34 C33 1.394(15) .
C92 C87 1.430(16) .
C92 C91 1.416(14) .
C92 C93 1.399(15) .
O17 C107 1.319(13) .
O1 C2 1.392(16) .
O1 C1 1.43(2) .
N2 C17 1.335(14) .
N2 C13 1.367(14) .
N1 C8 1.265(16) .
N1 C9 1.458(15) .
N7 C69 1.255(15) .
N7 C70 1.398(13) .
C49 C48 1.413(14) .
C49 C50 1.353(15) .
N9 C87 1.425(14) .
N9 C86 1.270(17) .
C48 C43 1.383(14) .
C28 C27 1.394(15) .
C28 C29 1.364(14) .
N4 C30 1.386(13) .
C44 C43 1.375(14) .
C98 C99 1.400(18) .
C98 C97 1.377(18) .
N3 C26 1.430(14) .
N3 C25 1.273(15) .
N11 C104 1.415(14) .
N11 C103 1.290(15) .
C109 C104 1.436(16) .
C109 C110 1.402(15) .
C109 C108 1.395(15) .
C31 C26 1.415(15) .
C31 C30 1.414(13) .
C31 C32 1.378(15) .
C10 C11 1.433(16) .
C10 C9 1.361(17) .
C33 C32 1.361(16) .
N12 C112 1.369(14) .
N12 C108 1.384(13) .
C87 C88 1.364(17) .
C71 C72 1.392(15) .
C71 C70 1.359(16) .
C51 C50 1.373(14) .
C26 C27 1.350(16) .
N8 C74 1.360(13) .
N8 C78 1.327(13) .
C111 C112 1.355(17) .
C111 C110 1.345(17) .
C30 C29 1.436(14) .
C11 C12 1.384(15) .
C72 C73 1.379(15) .
C69 C66 1.465(15) .
C95 C94 1.399(15) .
C89 C88 1.403(15) .
C73 C74 1.417(15) .
C3 C2 1.37(2) .
C3 C4 1.45(2) .
C107 C106 1.361(15) .
C107 C108 1.436(15) .
O2 C12 1.298(12) .
C6 C7 1.377(17) .
C6 C5 1.384(16) .
C115 C116 1.353(18) .
C115 C114 1.356(18) .
C17 C16 1.350(17) .
C77 C76 1.354(17) .
C77 C78 1.402(16) .
C41 C36 1.360(19) .
C41 C40 1.369(17) .
C93 C94 1.390(16) .
C60 C59 1.382(17) .
C60 C61 1.527(17) .
C74 C75 1.437(14) .
C54 C53 1.375(17) .
C54 C55 1.390(18) .
O4 C29 1.343(11) .
C100 C103 1.460(16) .
C100 C101 1.378(17) .
C100 C99 1.358(16) .
O16 C97 1.364(15) .
O16 C96 1.393(18) .
C75 C76 1.412(15) .
C75 C70 1.428(15) .
C106 C105 1.409(16) .
C25 C22 1.433(17) .
C42 C39 1.463(16) .
C104 C105 1.387(16) .
C39 C40 1.401(17) .
C39 C38 1.337(18) .
C116 C117 1.503(18) .
C8 C5 1.459(18) .
C119 C120 1.334(18) .
C119 C118 1.522(17) .
C114 C113 1.542(19) .
C101 C102 1.365(18) .
C19 O3 1.449(19) .
C19 C24 1.29(2) .
C19 C20 1.34(2) .
C66 C65 1.366(18) .
C66 C67 1.330(19) .
C15 C16 1.361(18) .
C120 C121 1.394(19) .
C53 C52 1.474(18) .
C102 C97 1.384(18) .
O3 C18 1.38(2) .
C7 C2 1.342(19) .
C12 C13 1.448(16) .
C121 C122 1.53(2) .
C55 C56 1.496(18) .
C59 C58 1.408(18) .
C5 C4 1.369(18) .
C58 C57 1.539(17) .
O12 C63 1.358(16) .
O12 C62 1.439(19) .
O5 C36 1.379(16) .
O5 C35 1.420(18) .
C36 C37 1.40(2) .
C65 C64 1.392(17) .
C38 C37 1.378(19) .
C86 C83 1.51(2) .
C22 C23 1.379(19) .
C22 C21 1.31(2) .
C64 C63 1.36(2) .
C23 C24 1.35(2) .
C83 C84 1.36(2) .
C83 C82 1.47(2) .
C63 C68 1.37(2) .
C21 C20 1.50(2) .
C84 C85 1.37(2) .
C67 C68 1.41(2) .
O14 C80 1.54(2) .
O14 C79 1.41(3) .
C80 C85 1.44(3) .
C80 C81 1.27(3) .
C82 C81 1.48(3) .

loop_
_geom_torsion_atom_site_label_1
_geom_torsion_atom_site_label_2
_geom_torsion_atom_site_label_3
_geom_torsion_atom_site_label_4
_geom_torsion
_geom_torsion_site_symmetry_1
Gd1 O6 C46 C45 -2.8(19) 2_648
Gd1 O6 C46 C47 178.0(7) 2_648
Gd1 O10 C60 C59 18.1(19) .
Gd1 O10 C60 C61 -157.4(9) .
Gd1 O9 C58 C59 -29(2) .
Gd1 O9 C58 C57 149.7(10) .
Gd1 N4 C30 C31 -161.2(9) .
Gd1 N4 C30 C29 16.3(11) .
Gd1 O2 C12 C11 -25(2) 2_648
Gd1 O2 C12 C13 154.5(9) 2_648
Gd1 O4 C29 C28 149.7(9) .
Gd1 O4 C29 C30 -33.2(12) .
Gd2 O6 C46 C45 -158.5(9) .
Gd2 O6 C46 C47 22.3(12) .
Gd2 O7 C53 C54 9(2) .
Gd2 O7 C53 C52 -175.9(12) .
Gd2 O8 C55 C54 7(2) .
Gd2 O8 C55 C56 179.1(10) .
Gd2 N6 C47 C46 -14.8(11) .
Gd2 N6 C47 C48 162.8(9) .
Gd2 N6 C51 C50 -165.2(9) .
Gd2 N2 C17 C16 172.6(13) .
Gd2 N2 C13 C14 -176.1(9) .
Gd2 N2 C13 C12 3.3(14) .
Gd2 O2 C12 C11 169.4(10) .
Gd2 O2 C12 C13 -11.2(15) .
Gd2 O4 C29 C28 -57.7(14) .
Gd2 O4 C29 C30 119.4(9) .
Gd3 O15 C90 C89 -151.0(9) .
Gd3 O15 C90 C91 33.4(12) .
Gd3 O18 C114 C115 25(2) .
Gd3 O18 C114 C113 -157.8(11) .
Gd3 O19 C116 C115 -5(2) .
Gd3 O19 C116 C117 174.8(11) .
Gd3 O13 C73 C72 -1.1(19) .
Gd3 O13 C73 C74 179.4(8) .
Gd3 N10 C95 C94 -162.1(9) .
Gd3 N10 C91 C90 -17.3(11) .
Gd3 N10 C91 C92 162.1(8) .
Gd3 O17 C107 C106 -21(2) .
Gd3 O17 C107 C108 155.9(8) .
Gd4 O15 C90 C89 58.6(14) 2_557
Gd4 O15 C90 C91 -116.9(9) 2_557
Gd4 O21 C121 C120 -12(3) .
Gd4 O21 C121 C122 170.5(10) .
Gd4 O20 C119 C120 16(2) .
Gd4 O20 C119 C118 -168.6(10) .
Gd4 O13 C73 C72 -158.1(9) .
Gd4 O13 C73 C74 22.4(13) .
Gd4 O17 C107 C106 172.9(10) .
Gd4 O17 C107 C108 -9.9(14) .
Gd4 N12 C112 C111 173.3(12) .
Gd4 N12 C108 C109 -174.0(9) .
Gd4 N12 C108 C107 1.5(13) .
Gd4 N8 C74 C73 -15.2(14) .
Gd4 N8 C74 C75 160.8(9) .
Gd4 N8 C78 C77 -162.4(11) .
O6 C46 C45 C44 179.0(10) .
O6 C46 C47 N6 -3.3(15) .
O6 C46 C47 C48 179.0(10) .
O15 C90 C89 C88 -174.5(11) .
O15 C90 C91 N10 -8.6(15) .
O15 C90 C91 C92 172.0(9) .
O10 C60 C59 C58 5(2) .
O20 C119 C120 C121 1(3) .
C46 C45 C44 C43 1.7(18) .
C46 C47 C48 C49 -178.1(10) .
C46 C47 C48 C43 2.4(17) .
N5 C42 C39 C40 172.0(15) .
N5 C42 C39 C38 -5(2) .
C90 C89 C88 C87 5(2) .
O13 C73 C74 N8 -3.1(17) .
O13 C73 C74 C75 -179.2(10) .
C14 C15 C16 C17 -1(3) .
N10 C95 C94 C93 3.4(19) .
N6 C47 C48 C49 4.4(16) .
N6 C47 C48 C43 -175.1(10) .
N6 C51 C50 C49 5.6(19) .
C45 C46 C47 N6 177.4(10) .
C45 C46 C47 C48 -0.2(16) .
C45 C44 C43 N5 177.0(11) .
C45 C44 C43 C48 0.6(18) .
C47 C46 C45 C44 -1.8(17) .
C47 N6 C51 C50 -2.4(17) .
C47 C48 C43 N5 -179.3(10) .
C47 C48 C43 C44 -2.6(17) .
C34 N4 C30 C31 4.5(16) .
C34 N4 C30 C29 -178.0(10) .
C34 C33 C32 C31 2(2) .
C92 C87 C88 C89 -8(2) .
C92 C93 C94 C95 -2.1(19) .
O17 C107 C106 C105 -178.7(12) .
O17 C107 C108 C109 -179.5(11) .
O17 C107 C108 N12 5.1(16) .
N2 C17 C16 C15 4(3) .
N1 C8 C5 C6 7(2) .
N1 C8 C5 C4 -175.6(14) .
N7 C69 C66 C65 1(2) .
N7 C69 C66 C67 -178.8(15) .
C49 C48 C43 N5 1.3(17) .
C49 C48 C43 C44 178.0(11) .
N9 C87 C88 C89 176.9(12) .
N9 C86 C83 C84 3(3) .
N9 C86 C83 C82 -174.7(15) .
C48 C49 C50 C51 -3.6(18) .
N4 C34 C33 C32 -2(2) .
N4 C30 C29 C28 -174.0(10) .
N4 C30 C29 O4 8.7(15) .
N3 C26 C27 C28 -175.9(12) .
N3 C25 C22 C23 -171.2(14) .
N3 C25 C22 C21 6(3) .
N11 C104 C105 C106 -179.3(13) .
C109 C104 C105 C106 -3.0(19) .
C31 C26 C27 C28 5(2) .
C31 C30 C29 C28 3.5(17) .
C31 C30 C29 O4 -173.7(10) .
C10 C11 C12 O2 174.6(13) .
C10 C11 C12 C13 -5(2) .
C33 C34 N4 Gd1 161.2(9) .
C33 C34 N4 C30 -1.4(18) .
C87 C92 C91 C90 0.7(16) .
C87 C92 C91 N10 -178.7(10) .
C87 C92 C93 C94 -179.5(11) .
C87 N9 C86 C83 -177.1(12) .
C71 C72 C73 O13 176.8(11) .
C71 C72 C73 C74 -3.7(18) .
C51 N6 C47 C46 179.7(10) .
C51 N6 C47 C48 -2.7(16) .
C26 N3 C25 C22 -179.2(12) .
C26 C31 C30 N4 179.2(10) .
C26 C31 C30 C29 1.8(17) .
C26 C31 C32 C33 177.3(12) .
N8 C74 C75 C76 5.0(18) .
N8 C74 C75 C70 -172.9(11) .
C112 N12 C108 C109 6.1(16) .
C112 N12 C108 C107 -178.4(10) .
C112 C111 C110 C109 -3(2) .
C30 C31 C26 N3 175.0(10) .
C30 C31 C26 C27 -6.0(17) .
C30 C31 C32 C33 1.1(19) .
C11 C10 C9 C14 3(2) .
C11 C10 C9 N1 177.1(13) .
C11 C12 C13 C14 3.4(19) .
C11 C12 C13 N2 -175.9(12) .
C72 C71 C70 N7 -179.3(11) .
C72 C71 C70 C75 2.8(19) .
C72 C73 C74 N8 177.4(11) .
C72 C73 C74 C75 1.3(17) .
C69 N7 C70 C71 33.8(19) .
C69 N7 C70 C75 -148.3(12) .
C69 C66 C65 C64 -179.2(15) .
C69 C66 C67 C68 178.3(16) .
C95 N10 C91 C90 179.3(10) .
C95 N10 C91 C92 -1.3(15) .
C89 C90 C91 N10 175.6(10) .
C89 C90 C91 C92 -3.8(16) .
C73 C74 C75 C76 -179.0(11) .
C73 C74 C75 C70 3.1(17) .
C107 C106 C105 C104 -2(2) .
C91 C90 C89 C88 1.0(18) .
C91 N10 C95 C94 -1.7(17) .
C91 C92 C87 N9 -179.2(10) .
C91 C92 C87 C88 5.3(17) .
C91 C92 C93 C94 -0.8(17) .
O2 C12 C13 C14 -176.0(11) .
O2 C12 C13 N2 4.6(17) .
C6 C7 C2 O1 -179.2(14) .
C6 C7 C2 C3 -2(3) .
C6 C5 C4 C3 3(2) .
C17 N2 C13 C14 1.0(18) .
C17 N2 C13 C12 -179.6(11) .
C43 N5 C42 C39 -176.0(11) .
C41 C36 C37 C38 5(3) .
C93 C92 C87 N9 -0.6(17) .
C93 C92 C87 C88 -176.0(12) .
C93 C92 C91 C90 -178.1(10) .
C93 C92 C91 N10 2.5(15) .
C60 C59 C58 O9 0(3) .
C60 C59 C58 C57 -178.9(15) .
C74 N8 C78 C77 0(2) .
C74 C75 C76 C77 -1.6(19) .
C74 C75 C70 N7 176.7(10) .
C74 C75 C70 C71 -5.1(17) .
C50 C49 C48 C47 -1.1(17) .
C50 C49 C48 C43 178.3(12) .
C100 C101 C102 C97 -2(3) .
C106 C107 C108 C109 -2.1(18) .
C106 C107 C108 N12 -177.6(11) .
C27 C28 C29 C30 -4.7(17) .
C27 C28 C29 O4 172.4(11) .
C25 N3 C26 C31 -141.5(12) .
C25 N3 C26 C27 39.5(18) .
C25 C22 C23 C24 177.7(17) .
C25 C22 C21 C20 -176.5(15) .
C42 N5 C43 C48 -155.4(12) .
C42 N5 C43 C44 28.0(19) .
C42 C39 C40 C41 179.2(16) .
C42 C39 C38 C37 -178.2(17) .
C76 C77 C78 N8 4(2) .
C76 C75 C70 N7 -1.0(17) .
C76 C75 C70 C71 177.2(12) .
C29 C28 C27 C26 0(2) .
C104 N11 C103 C100 176.9(11) .
C104 C109 C110 C111 -174.8(13) .
C104 C109 C108 N12 172.9(11) .
C104 C109 C108 C107 -2.2(18) .
C39 C38 C37 C36 -5(3) .
C116 C115 C114 O18 -4(3) .
C116 C115 C114 C113 179.6(16) .
C110 C109 C104 N11 -1.4(18) .
C110 C109 C104 C105 -177.9(12) .
C110 C109 C108 N12 -4.5(18) .
C110 C109 C108 C107 -179.6(11) .
C110 C111 C112 N12 5(2) .
C8 N1 C9 C14 -135.4(14) .
C8 N1 C9 C10 50(2) .
C8 C5 C4 C3 -174.7(14) .
C119 C120 C121 O21 -3(3) .
C119 C120 C121 C122 174.1(17) .
C78 N8 C74 C73 180.0(11) .
C78 N8 C74 C75 -4.1(18) .
C78 C77 C76 C75 -2(2) .
C103 N11 C104 C109 144.0(12) .
C103 N11 C104 C105 -39.6(18) .
C103 C100 C101 C102 177.6(14) .
C103 C100 C99 C98 -177.7(13) .
C114 C115 C116 O19 -6(3) .
C114 C115 C116 C117 174.2(16) .
C101 C100 C103 N11 -10(2) .
C101 C100 C99 C98 1(2) .
C101 C102 C97 C98 4(3) .
C101 C102 C97 O16 -178.2(15) .
C66 C65 C64 C63 1(3) .
C66 C67 C68 C63 1(3) .
C15 C14 C13 N2 1(2) .
C15 C14 C13 C12 -178.1(12) .
C15 C14 C9 N1 0(2) .
C15 C14 C9 C10 174.8(15) .
C53 C54 C55 O8 -10(3) .
C53 C54 C55 C56 179.0(16) .
C108 C109 C104 N11 -178.7(11) .
C108 C109 C104 C105 4.7(18) .
C108 C109 C110 C111 2(2) .
C108 N12 C112 C111 -6.8(19) .
C108 C107 C106 C105 4(2) .
O3 C19 C24 C23 -175.4(15) .
O3 C19 C20 C21 175.7(16) .
C7 C6 C5 C8 175.0(14) .
C7 C6 C5 C4 -3(2) .
C55 C54 C53 O7 2(3) .
C55 C54 C53 C52 -173.2(18) .
C99 C98 C97 O16 178.5(14) .
C99 C98 C97 C102 -4(2) .
C99 C100 C103 N11 167.8(12) .
C99 C100 C101 C102 -1(2) .
C2 C3 C4 C5 -3(2) .
C70 N7 C69 C66 179.7(11) .
C70 C71 C72 C73 1.7(19) .
C70 C75 C76 C77 176.2(13) .
C32 C31 C26 N3 -1.2(19) .
C32 C31 C26 C27 177.8(13) .
C32 C31 C30 N4 -4.3(17) .
C32 C31 C30 C29 178.3(11) .
C5 C6 C7 C2 2(2) .
O12 C63 C68 C67 179.9(17) .
O5 C36 C37 C38 -179.8(19) .
C61 C60 C59 C58 -179.1(14) .
C97 C98 C99 C100 2(2) .
C36 C41 C40 C39 3(3) .
C13 C14 C15 C16 -1(2) .
C13 C14 C9 N1 -178.7(12) .
C13 C14 C9 C10 -4(2) .
C13 N2 C17 C16 -4(2) .
C40 C41 C36 O5 -178.4(17) .
C40 C41 C36 C37 -4(3) .
C40 C39 C38 C37 5(3) .
C65 C66 C67 C68 -1(3) .
C65 C64 C63 O12 179.2(16) .
C65 C64 C63 C68 -1(3) .
C118 C119 C120 C121 -173.8(17) .
C38 C39 C40 C41 -3(3) .
C86 N9 C87 C92 158.1(12) .
C86 N9 C87 C88 -27(2) .
C86 C83 C84 C85 172.8(17) .
C86 C83 C82 C81 -176.6(16) .
C22 C23 C24 C19 1(3) .
C22 C21 C20 C19 -3(3) .
C64 C63 C68 C67 0(3) .
C23 C22 C21 C20 0(3) .
C9 C14 C15 C16 179.7(15) .
C9 C14 C13 N2 -179.6(12) .
C9 C14 C13 C12 1(2) .
C9 N1 C8 C5 179.1(12) .
C9 C10 C11 C12 2(2) .
C4 C3 C2 O1 179.5(15) .
C4 C3 C2 C7 2(3) .
C83 C84 C85 C80 4(3) .
C83 C82 C81 C80 3(3) .
C21 C22 C23 C24 1(3) .
C24 C19 O3 C18 178.5(19) .
C24 C19 C20 C21 6(3) .
C96 O16 C97 C98 -3(2) .
C96 O16 C97 C102 178.7(15) .
C84 C83 C82 C81 6(3) .
C67 C66 C65 C64 1(3) .
C35 O5 C36 C41 -5(3) .
C35 O5 C36 C37 -179.8(18) .
O14 C80 C85 C84 178.8(17) .
O14 C80 C81 C82 176.8(18) .
C1 O1 C2 C3 -9(3) .
C1 O1 C2 C7 168.4(17) .
C20 C19 O3 C18 7(3) .
C20 C19 C24 C23 -5(3) .
C85 C80 C81 C82 -9(4) .
C62 O12 C63 C64 -178.2(18) .
C62 O12 C63 C68 2(3) .
C82 C83 C84 C85 -10(3) .
C81 C80 C85 C84 6(4) .
C79 O14 C80 C85 10(3) .
C79 O14 C80 C81 -176(2) .

loop_
_platon_squeeze_void_nr
_platon_squeeze_void_average_x
_platon_squeeze_void_average_y
_platon_squeeze_void_average_z
_platon_squeeze_void_volume
_platon_squeeze_void_count_electrons
_platon_squeeze_void_content
1 0.000 0.500 0.000 597 147 ' '
2 0.321 0.869 0.141 10 1 ' '
3 0.361 0.814 0.842 16 4 ' '
4 0.638 0.186 0.158 16 4 ' '
5 0.678 0.131 0.859 10 1 ' '
